data_4107679
loop_
_publ_author_name
'Andrea Sartorel'
'Mauro Carraro'
'Gianfranco Scorrano'
'Rita De Zorzi'
'Silvano Geremia'
'Neal D. McDaniel'
'Stefan Bernhard'
'Marcella Bonchio'

_publ_contact_author 'Geremia, Silvano'
_publ_contact_author_email sgeremia@units.it
_publ_section_title
;
 Polyoxometalate Embedding of a Tetraruthenium(IV)-oxo-core by
 Template-Directed Metalation of [\g-SiW10O36]8-: A Totally Inorganic
 Oxygen-Evolving Catalyst
;
_journal_name_full 'Journal of the American Chemical Society'
_journal_page_first 5006
_journal_page_last 5007
_journal_paper_doi 10.1021/ja077837f
_journal_volume 130
_journal_year 2008
_chemical_formula_sum 'Cs5 H15 O46 Ru2 Si W10'
_chemical_formula_weight 3484.4
_chemical_name_systematic
;
 ?
;
_space_group_IT_number 15
_symmetry_cell_setting monoclinic
_symmetry_space_group_name_Hall '-C 2yc'
_symmetry_space_group_name_H-M 'C 1 2/c 1'
_atom_sites_solution_primary direct
_atom_sites_solution_secondary difmap
_audit_creation_date 2007-07-26T11:57:14-00:00
_audit_creation_method 'WinGX routine CIF_UPDATE'
_cell_angle_alpha 90
_cell_angle_beta 93.44
_cell_angle_gamma 90
_cell_formula_units_Z 8
_cell_length_a 36.988
_cell_length_b 12.456
_cell_length_c 22.121
_cell_measurement_temperature 293(2)
_cell_volume 10173.280
_computing_structure_refinement 'SHELXL-97 (Sheldrick, 1997)'
_diffrn_ambient_temperature 293(2)
_diffrn_measured_fraction_theta_full 0.993
_diffrn_measured_fraction_theta_max 0.993
_diffrn_radiation_monochromator graphite
_diffrn_radiation_type MoK\a
_diffrn_radiation_wavelength 0.71073
_diffrn_reflns_av_R_equivalents 0
_diffrn_reflns_av_unetI/netI 0.0637
_diffrn_reflns_limit_h_max 43
_diffrn_reflns_limit_h_min -43
_diffrn_reflns_limit_k_max 14
_diffrn_reflns_limit_k_min 0
_diffrn_reflns_limit_l_max 26
_diffrn_reflns_limit_l_min 0
_diffrn_reflns_number 8606
_diffrn_reflns_theta_full 24.71
_diffrn_reflns_theta_max 24.71
_diffrn_reflns_theta_min 1.73
_exptl_absorpt_coefficient_mu 25.679
_exptl_absorpt_correction_type none
_exptl_crystal_density_diffrn 4.55
_exptl_crystal_F_000 12000
_refine_diff_density_max 3.8
_refine_diff_density_min -4.555
_refine_diff_density_rms 0.541
_refine_ls_extinction_method none
_refine_ls_goodness_of_fit_ref 1
_refine_ls_matrix_type full
_refine_ls_number_parameters 608
_refine_ls_number_reflns 8606
_refine_ls_number_restraints 0
_refine_ls_restrained_S_all 1
_refine_ls_R_factor_all 0.0953
_refine_ls_R_factor_gt 0.0717
_refine_ls_shift/su_max 0
_refine_ls_shift/su_mean 0
_refine_ls_structure_factor_coef Fsqd
_refine_ls_weighting_details 'calc w=1/[\s^2^(Fo^2^)+(0.1801P)^2^+0.0000P] where P=(Fo^2^+2Fc^2^)/3'
_refine_ls_weighting_scheme calc
_refine_ls_wR_factor_gt 0.2128
_refine_ls_wR_factor_ref 0.2368
_reflns_number_gt 6210
_reflns_number_total 8606
_reflns_threshold_expression >2sigma(I)
_cod_data_source_file ja077837f-file001.cif
_cod_data_source_block ru4si2w20o82cs
_cod_original_cell_volume 10173.1
_cod_original_formula_sum 'H15 Cs5 O46 Ru2 Si W10'
_cod_database_code 4107679

loop_
_symmetry_equiv_pos_as_xyz
'x, y, z'
'-x, y, -z+1/2'
'x+1/2, y+1/2, z'
'-x+1/2, y+1/2, -z+1/2'
'-x, -y, -z'
'x, -y, z-1/2'
'-x+1/2, -y+1/2, -z'
'x+1/2, -y+1/2, z-1/2'

loop_
_atom_site_label
_atom_site_type_symbol
_atom_site_fract_x
_atom_site_fract_y
_atom_site_fract_z
_atom_site_U_iso_or_equiv
_atom_site_adp_type
_atom_site_occupancy
_atom_site_symmetry_multiplicity
_atom_site_calc_flag
_atom_site_refinement_flags
W1 W 0.17141(3) 0.08667(9) 0.06604(5) 0.0464(3) Uani 1 1 d .
W2 W 0.21447(3) 0.29416(9) 0.16809(6) 0.0482(3) Uani 1 1 d .
W3 W 0.18001(3) 0.48693(9) 0.07228(5) 0.0464(3) Uani 1 1 d .
W4 W 0.13649(3) 0.27942(8) -0.02874(5) 0.0438(3) Uani 1 1 d .
W5 W 0.08395(3) 0.09131(8) 0.02511(5) 0.0440(3) Uani 1 1 d .
W6 W 0.16676(3) 0.49531(9) 0.21858(5) 0.0448(3) Uani 1 1 d .
W7 W 0.10677(3) 0.04330(8) 0.18695(5) 0.0392(3) Uani 1 1 d .
W8 W 0.14387(3) 0.22682(9) 0.27535(5) 0.0407(3) Uani 1 1 d .
W9 W 0.08614(3) 0.55076(8) 0.11714(5) 0.0398(3) Uani 1 1 d .
W10 W 0.04913(3) 0.36874(8) 0.02906(4) 0.0379(3) Uani 1 1 d .
Ru1 Ru 0.00748(6) 0.41056(16) 0.17358(9) 0.0365(5) Uani 1 1 d .
Ru2 Ru 0.04543(6) 0.20304(16) 0.27515(9) 0.0362(5) Uani 1 1 d .
Si Si 0.1225(2) 0.2936(5) 0.1247(3) 0.0329(15) Uani 1 1 d .
O1 O 0.1280(5) 0.2144(12) 0.0655(8) 0.041(4) Uani 1 1 d .
O2 O 0.1589(5) 0.3670(14) 0.1407(8) 0.041(4) Uani 1 1 d .
O3 O 0.1159(5) 0.2195(13) 0.1825(8) 0.042(4) Uani 1 1 d .
O4 O 0.0895(5) 0.3731(12) 0.1099(8) 0.040(4) Uani 1 1 d .
O5 O 0.2031(5) 0.1920(15) 0.1061(9) 0.046(5) Uani 1 1 d .
O6 O 0.2201(5) 0.3974(15) 0.1046(8) 0.044(4) Uani 1 1 d .
O7 O 0.1688(5) 0.3813(13) 0.0132(8) 0.042(4) Uani 1 1 d .
O8 O 0.1720(5) 0.1671(14) -0.0089(9) 0.049(5) Uani 1 1 d .
O9 O 0.2035(6) -0.0150(14) 0.0518(11) 0.062(6) Uani 1 1 d .
O10 O 0.2579(6) 0.257(2) 0.1863(12) 0.077(7) Uani 1 1 d .
O11 O 0.2030(6) 0.5740(17) 0.0292(9) 0.056(5) Uani 1 1 d .
O12 O 0.1463(5) 0.3064(15) -0.1027(8) 0.048(5) Uani 1 1 d .
O13 O 0.1285(6) 0.0154(13) 0.0276(9) 0.051(5) Uani 1 1 d .
O14 O 0.1527(5) 0.0457(13) 0.1394(8) 0.041(4) Uani 1 1 d .
O15 O 0.1876(5) 0.2200(13) 0.2211(8) 0.042(4) Uani 1 1 d .
O16 O 0.2123(6) 0.4189(14) 0.2228(10) 0.058(5) Uani 1 1 d .
O17 O 0.1856(5) 0.5621(14) 0.1492(8) 0.047(5) Uani 1 1 d .
O18 O 0.1316(4) 0.5358(13) 0.0708(8) 0.038(4) Uani 1 1 d .
O19 O 0.0975(5) 0.3633(13) -0.0137(7) 0.036(4) Uani 1 1 d .
O20 O 0.1040(5) 0.1632(14) -0.0434(8) 0.044(4) Uani 1 1 d .
O21 O 0.0559(7) 0.0013(18) -0.0072(10) 0.068(6) Uani 1 1 d .
O22 O 0.1760(6) 0.5907(16) 0.2750(10) 0.063(6) Uani 1 1 d .
O23 O 0.0803(5) 0.0588(14) 0.1071(9) 0.044(4) Uani 1 1 d .
O24 O 0.1402(6) 0.0782(15) 0.2556(9) 0.052(5) Uani 1 1 d .
O25 O 0.1474(6) 0.3781(15) 0.2639(10) 0.060(6) Uani 1 1 d .
O26 O 0.1196(5) 0.5355(14) 0.1854(9) 0.046(5) Uani 1 1 d .
O27 O 0.0606(6) 0.5185(14) 0.0392(8) 0.046(4) Uani 1 1 d .
O28 O 0.0545(5) 0.2153(12) 0.0334(9) 0.044(5) Uani 1 1 d .
O29 O 0.1058(5) -0.0930(14) 0.1944(9) 0.053(5) Uani 1 1 d .
O30 O 0.1692(4) 0.2120(16) 0.3431(10) 0.056(6) Uani 1 1 d .
O31 O 0.0861(6) 0.6892(14) 0.1115(10) 0.056(5) Uani 1 1 d .
O32 O 0.0217(5) 0.3780(16) -0.0356(9) 0.053(5) Uani 1 1 d .
O33 O 0.0670(5) 0.0814(13) 0.2247(7) 0.037(4) Uani 1 1 d .
O34 O 0.0994(4) 0.2391(14) 0.2999(8) 0.037(4) Uani 1 1 d .
O35 O 0.0467(5) 0.5233(13) 0.1601(8) 0.044(4) Uani 1 1 d .
O36 O 0.0160(5) 0.3703(12) 0.0849(7) 0.035(4) Uani 1 1 d .
O37 O 0.0448(5) 0.3068(13) 0.2047(7) 0.036(4) Uani 1 1 d .
O38 O 0.0477(6) 0.0960(15) 0.3497(9) 0.060(6) Uani 1 1 d .
O39 O -0.0285(6) 0.5242(17) 0.1392(9) 0.059(5) Uani 1 1 d .
O40 O -0.0290(5) 0.3081(13) 0.1726(7) 0.037(4) Uani 1 1 d .
O41 O 0 0.1524(17) 0.25 0.037(5) Uani 1 2 d S
O42 O 0 0.462(2) 0.25 0.045(6) Uani 1 2 d S
Cs1 Cs -0.05246(11) 0.2593(3) 0.03078(16) 0.1197(13) Uani 1 1 d .
Cs2 Cs 0.21791(8) 0.5529(3) 0.39852(12) 0.0919(8) Uani 1 1 d .
Cs3 Cs 0.09469(18) 0.7175(4) 0.2803(2) 0.1043(16) Uani 0.6 1 d P
Cs4 Cs 0.20654(15) 0.0066(5) 0.4065(3) 0.117(2) Uani 0.6 1 d P
Cs5 Cs 0.1663(3) 0.8484(9) 0.2980(6) 0.151(4) Uani 0.4 1 d P
Cs6 Cs 0.16280(17) 0.7917(3) 0.1109(4) 0.112(2) Uani 0.6 1 d P
Cs7 Cs 0.2196(5) 0.1993(12) 0.4654(8) 0.101(5) Uani 0.2 1 d P
Cs8 Cs 0.1847(8) 0.8102(13) 0.1683(13) 0.153(10) Uani 0.2 1 d P
Cs9 Cs 0.2601(13) 0.618(4) 0.184(2) 0.201(16) Uiso 0.15 1 d P
Cs10 Cs 0 -0.0833(19) 0.25 0.154(7) Uiso 0.3 2 d SP
Cs11 Cs 0.25 0.25 0 0.27(3) Uiso 0.2 2 d SP
O1W O -0.0208(5) 0.1648(13) -0.0726(13) 0.071(7) Uani 1 1 d .
O2W O -0.0929(11) 0.495(3) 0.1694(17) 0.049(9) Uiso 0.5 1 d P
O3W O 0.2805(18) 0.477(5) 0.281(3) 0.103(19) Uiso 0.5 1 d P
O4W O 0.1391(14) -0.195(4) -0.026(2) 0.074(13) Uiso 0.5 1 d P
O5W O -0.0099(16) -0.017(4) -0.127(3) 0.087(15) Uiso 0.5 1 d P
O6W O 0.1156(11) -0.003(3) 0.3661(17) 0.062(9) Uiso 0.6 1 d P
O7W O -0.1148(19) 0.410(5) 0.063(3) 0.11(2) Uiso 0.5 1 d P
O8W O 0.095(2) -0.060(6) 0.346(3) 0.09(2) Uiso 0.4 1 d P
O9W O 0.2457(19) 0.317(6) 0.344(3) 0.11(2) Uiso 0.5 1 d P

loop_
_atom_site_aniso_label
_atom_site_aniso_U_11
_atom_site_aniso_U_22
_atom_site_aniso_U_33
_atom_site_aniso_U_23
_atom_site_aniso_U_13
_atom_site_aniso_U_12
W1 0.0536(7) 0.0356(6) 0.0514(7) -0.0048(5) 0.0145(5) 0.0042(5)
W2 0.0406(7) 0.0471(6) 0.0574(8) -0.0014(5) 0.0082(5) -0.0028(5)
W3 0.0539(7) 0.0362(6) 0.0505(7) -0.0011(5) 0.0154(6) -0.0107(5)
W4 0.0587(8) 0.0386(6) 0.0354(6) -0.0030(4) 0.0137(5) -0.0020(5)
W5 0.0598(8) 0.0316(5) 0.0407(6) -0.0055(4) 0.0034(5) -0.0050(5)
W6 0.0510(7) 0.0392(6) 0.0442(7) -0.0071(5) 0.0024(5) -0.0084(5)
W7 0.0486(7) 0.0264(5) 0.0432(6) 0.0033(4) 0.0082(5) 0.0037(4)
W8 0.0430(7) 0.0419(6) 0.0371(6) 0.0029(4) 0.0000(5) 0.0018(5)
W9 0.0537(7) 0.0262(5) 0.0403(6) 0.0030(4) 0.0085(5) -0.0015(4)
W10 0.0501(7) 0.0349(5) 0.0290(5) 0.0031(4) 0.0035(5) -0.0010(4)
Ru1 0.0419(12) 0.0350(10) 0.0328(11) 0.0027(8) 0.0049(9) -0.0001(9)
Ru2 0.0422(12) 0.0340(10) 0.0326(11) 0.0029(8) 0.0044(9) 0.0011(8)
Si 0.044(4) 0.025(3) 0.030(4) -0.004(3) 0.004(3) -0.001(3)
O1 0.063(12) 0.020(8) 0.041(10) -0.010(7) 0.017(9) -0.009(8)
O2 0.030(9) 0.047(10) 0.048(11) -0.016(8) 0.015(8) -0.005(8)
O3 0.049(11) 0.030(9) 0.045(11) 0.002(7) -0.011(8) 0.012(8)
O4 0.056(12) 0.017(7) 0.048(11) 0.004(7) -0.001(9) 0.006(7)
O5 0.032(10) 0.051(11) 0.057(12) -0.014(9) 0.023(9) -0.004(8)
O6 0.029(9) 0.051(11) 0.052(11) -0.004(9) 0.010(8) -0.001(8)
O7 0.049(11) 0.042(10) 0.040(10) -0.007(8) 0.034(8) -0.005(8)
O8 0.044(11) 0.035(9) 0.071(13) -0.004(9) 0.022(9) -0.006(8)
O9 0.069(14) 0.028(9) 0.094(16) -0.010(10) 0.045(12) 0.006(9)
O10 0.045(14) 0.087(17) 0.098(19) -0.003(15) -0.002(12) 0.003(12)
O11 0.049(12) 0.065(13) 0.057(12) 0.001(10) 0.026(10) -0.029(10)
O12 0.053(12) 0.052(11) 0.041(10) -0.026(9) 0.017(9) -0.013(9)
O13 0.075(14) 0.027(9) 0.051(12) -0.011(8) 0.006(10) -0.002(9)
O14 0.041(10) 0.035(9) 0.049(11) -0.011(8) 0.007(8) 0.014(8)
O15 0.047(11) 0.039(9) 0.041(10) 0.009(8) 0.008(8) -0.007(8)
O16 0.072(14) 0.033(10) 0.070(14) -0.005(9) 0.017(11) -0.025(9)
O17 0.056(12) 0.038(10) 0.048(11) 0.008(8) 0.010(9) -0.001(8)
O18 0.028(9) 0.030(8) 0.056(11) 0.000(8) 0.012(8) 0.005(7)
O19 0.042(10) 0.038(9) 0.027(8) 0.003(7) 0.004(7) 0.002(7)
O20 0.053(11) 0.039(9) 0.036(10) 0.004(8) -0.011(8) 0.002(8)
O21 0.094(18) 0.063(13) 0.047(12) -0.013(10) 0.004(12) -0.025(12)
O22 0.085(16) 0.041(11) 0.064(14) -0.019(10) 0.015(12) 0.014(10)
O23 0.039(10) 0.036(9) 0.058(12) -0.016(8) 0.003(9) -0.010(8)
O24 0.060(13) 0.052(11) 0.042(11) 0.008(9) -0.006(9) 0.010(10)
O25 0.077(15) 0.039(10) 0.066(14) -0.013(9) 0.031(12) 0.004(10)
O26 0.034(10) 0.039(10) 0.065(13) -0.008(9) -0.009(9) -0.001(8)
O27 0.062(13) 0.036(9) 0.041(10) -0.007(8) 0.014(9) -0.005(9)
O28 0.036(10) 0.021(8) 0.073(14) -0.006(8) -0.008(9) -0.008(7)
O29 0.055(13) 0.035(10) 0.069(13) 0.024(9) 0.017(10) 0.013(9)
O30 0.013(9) 0.072(13) 0.079(15) 0.010(11) -0.020(9) 0.011(8)
O31 0.070(14) 0.029(9) 0.069(14) 0.009(9) 0.010(11) 0.003(9)
O32 0.052(12) 0.061(12) 0.045(11) -0.021(9) -0.005(9) -0.009(10)
O33 0.046(10) 0.035(9) 0.029(9) 0.001(7) -0.009(7) -0.009(8)
O34 0.018(8) 0.052(10) 0.041(10) -0.002(8) 0.007(7) 0.002(7)
O35 0.065(13) 0.030(9) 0.039(10) 0.007(7) 0.019(9) -0.005(8)
O36 0.049(11) 0.022(7) 0.035(9) 0.007(7) 0.011(8) 0.003(7)
O37 0.049(11) 0.036(9) 0.023(8) 0.010(7) 0.006(7) 0.004(8)
O38 0.084(16) 0.049(11) 0.047(11) 0.032(9) 0.021(11) 0.012(11)
O39 0.049(13) 0.074(14) 0.056(13) 0.005(10) 0.019(10) 0.017(11)
O40 0.055(11) 0.038(9) 0.017(8) 0.002(7) -0.001(7) -0.011(8)
O41 0.039(14) 0.030(12) 0.041(14) 0 0.003(11) 0
O42 0.037(15) 0.050(15) 0.050(16) 0 0.015(12) 0
Cs1 0.152(3) 0.093(2) 0.108(2) 0.0210(18) -0.043(2) -0.042(2)
Cs2 0.0712(16) 0.130(2) 0.0758(16) 0.0095(16) 0.0126(13) 0.0145(15)
Cs3 0.147(5) 0.078(3) 0.089(3) 0.014(2) 0.018(3) 0.011(3)
Cs4 0.090(4) 0.139(4) 0.126(4) 0.069(4) 0.047(3) 0.041(3)
Cs5 0.111(7) 0.124(7) 0.217(12) 0.075(8) 0.005(7) 0.018(6)
Cs6 0.116(4) 0.0340(19) 0.194(6) -0.004(3) 0.072(4) -0.006(2)
Cs7 0.120(12) 0.080(8) 0.104(11) 0.011(7) 0.009(9) 0.027(8)
Cs8 0.22(3) 0.054(8) 0.20(2) 0.039(11) 0.10(2) 0.045(12)
O1W 0.035(11) 0.013(8) 0.16(2) 0.011(11) -0.002(13) -0.009(7)

loop_
_atom_type_symbol
_atom_type_description
_atom_type_scat_dispersion_real
_atom_type_scat_dispersion_imag
_atom_type_scat_source
Cs Cs -0.3355 2.1241 'International Tables Vol C Tables 4.2.6.8 and 6.1.1.4'
O O 0.0109 0.0061 'International Tables Vol C Tables 4.2.6.8 and 6.1.1.4'
Ru Ru -1.2363 0.8372 'International Tables Vol C Tables 4.2.6.8 and 6.1.1.4'
Si Si 0.0826 0.0707 'International Tables Vol C Tables 4.2.6.8 and 6.1.1.4'
W W -0.7655 6.8875 'International Tables Vol C Tables 4.2.6.8 and 6.1.1.4'
H H 0 0 'International Tables Vol C Tables 4.2.6.8 and 6.1.1.4'

loop_
_geom_angle_atom_site_label_1
_geom_angle_atom_site_label_2
_geom_angle_atom_site_label_3
_geom_angle
_geom_angle_site_symmetry_1
_geom_angle_site_symmetry_3
O9 W1 O14 104.2(9) . .
O9 W1 O5 99.9(9) . .
O14 W1 O5 91.8(8) . .
O9 W1 O8 100.1(9) . .
O14 W1 O8 154.9(7) . .
O5 W1 O8 90.2(8) . .
O9 W1 O13 97.5(9) . .
O14 W1 O13 85.5(8) . .
O5 W1 O13 162.5(8) . .
O8 W1 O13 85.0(8) . .
O9 W1 O1 169.4(9) . .
O14 W1 O1 84.1(7) . .
O5 W1 O1 86.3(7) . .
O8 W1 O1 71.1(7) . .
O13 W1 O1 76.2(7) . .
O9 W1 Cs6 55.1(7) . 1_545
O14 W1 Cs6 58.2(5) . 1_545
O5 W1 Cs6 126.1(6) . 1_545
O8 W1 Cs6 136.4(5) . 1_545
O13 W1 Cs6 66.5(5) . 1_545
O1 W1 Cs6 127.4(4) . 1_545
O9 W1 Cs11 77.6(6) . .
O14 W1 Cs11 142.0(6) . .
O5 W1 Cs11 51.3(5) . .
O8 W1 Cs11 50.5(6) . .
O13 W1 Cs11 132.3(6) . .
O1 W1 Cs11 100.1(4) . .
Cs6 W1 Cs11 132.34(9) 1_545 .
O9 W1 Cs4 51.8(8) . 6
O14 W1 Cs4 147.2(5) . 6
O5 W1 Cs4 112.3(5) . 6
O8 W1 Cs4 51.4(5) . 6
O13 W1 Cs4 77.5(6) . 6
O1 W1 Cs4 117.9(5) . 6
Cs6 W1 Cs4 89.23(14) 1_545 6
Cs11 W1 Cs4 62.17(7) . 6
O9 W1 Cs8 56.3(8) . 1_545
O14 W1 Cs8 48.4(6) . 1_545
O5 W1 Cs8 105.4(8) . 1_545
O8 W1 Cs8 153.1(6) . 1_545
O13 W1 Cs8 85.8(7) . 1_545
O1 W1 Cs8 130.6(5) . 1_545
Cs6 W1 Cs8 21.0(4) 1_545 1_545
Cs11 W1 Cs8 124.9(4) . 1_545
Cs4 W1 Cs8 101.9(3) 6 1_545
O9 W1 Cs2 45.5(8) . 4_545
O14 W1 Cs2 102.7(5) . 4_545
O5 W1 Cs2 54.4(5) . 4_545
O8 W1 Cs2 98.8(6) . 4_545
O13 W1 Cs2 143.0(5) . 4_545
O1 W1 Cs2 140.0(4) . 4_545
Cs6 W1 Cs2 87.14(11) 1_545 4_545
Cs11 W1 Cs2 51.25(5) . 4_545
Cs4 W1 Cs2 76.60(10) 6 4_545
Cs8 W1 Cs2 74.2(4) 1_545 4_545
O10 W2 O15 104.5(11) . .
O10 W2 O5 98.8(10) . .
O15 W2 O5 91.1(8) . .
O10 W2 O6 102.3(11) . .
O15 W2 O6 153.0(8) . .
O5 W2 O6 87.1(8) . .
O10 W2 O16 98.2(11) . .
O15 W2 O16 87.8(8) . .
O5 W2 O16 162.6(9) . .
O6 W2 O16 86.1(8) . .
O10 W2 O2 172.3(10) . .
O15 W2 O2 81.8(7) . .
O5 W2 O2 85.3(7) . .
O6 W2 O2 71.3(7) . .
O16 W2 O2 77.4(8) . .
O10 W2 Cs9 58.9(12) . 4_545
O15 W2 Cs9 46.4(9) . 4_545
O5 W2 Cs9 104.6(9) . 4_545
O6 W2 Cs9 158.7(8) . 4_545
O16 W2 Cs9 87.0(9) . 4_545
O2 W2 Cs9 126.5(8) . 4_545
O10 W2 Cs11 80.0(9) . .
O15 W2 Cs11 137.4(6) . .
O5 W2 Cs11 46.9(5) . .
O6 W2 Cs11 50.6(5) . .
O16 W2 Cs11 134.1(6) . .
O2 W2 Cs11 98.4(4) . .
Cs9 W2 Cs11 126.9(7) 4_545 .
O10 W2 Cs2 46.9(9) . 4_545
O15 W2 Cs2 102.7(6) . 4_545
O5 W2 Cs2 51.9(5) . 4_545
O6 W2 Cs2 97.3(5) . 4_545
O16 W2 Cs2 145.0(7) . 4_545
O2 W2 Cs2 136.7(4) . 4_545
Cs9 W2 Cs2 77.3(7) 4_545 4_545
Cs11 W2 Cs2 49.71(4) . 4_545
O10 W2 Cs4 66.9(9) . 4
O15 W2 Cs4 162.6(6) . 4
O5 W2 Cs4 105.0(5) . 4
O6 W2 Cs4 37.8(5) . 4
O16 W2 Cs4 78.8(6) . 4
O2 W2 Cs4 105.8(5) . 4
Cs9 W2 Cs4 121.0(7) 4_545 4
Cs11 W2 Cs4 58.11(6) . 4
Cs2 W2 Cs4 82.83(9) 4_545 4
O10 W2 Cs9 83.0(11) . .
O15 W2 Cs9 129.4(8) . .
O5 W2 Cs9 138.0(8) . .
O6 W2 Cs9 52.1(8) . .
O16 W2 Cs9 41.9(8) . .
O2 W2 Cs9 89.6(7) . .
Cs9 W2 Cs9 111.7(5) 4_545 .
Cs11 W2 Cs9 93.1(6) . .
Cs2 W2 Cs9 116.7(6) 4_545 .
Cs4 W2 Cs9 37.2(6) 4 .
O10 W2 Cs5 25.0(9) . 4_545
O15 W2 Cs5 122.3(6) . 4_545
O5 W2 Cs5 113.3(5) . 4_545
O6 W2 Cs5 82.6(6) . 4_545
O16 W2 Cs5 81.6(7) . 4_545
O2 W2 Cs5 147.3(5) . 4_545
Cs9 W2 Cs5 76.5(7) 4_545 4_545
Cs11 W2 Cs5 78.71(17) . 4_545
Cs2 W2 Cs5 64.46(13) 4_545 4_545
Cs4 W2 Cs5 45.0(2) 4 4_545
Cs9 W2 Cs5 58.4(6) . 4_545
O11 W3 O7 98.8(8) . .
O11 W3 O18 106.8(9) . .
O7 W3 O18 92.5(8) . .
O11 W3 O17 98.8(9) . .
O7 W3 O17 162.2(7) . .
O18 W3 O17 84.9(8) . .
O11 W3 O6 100.0(9) . .
O7 W3 O6 89.2(8) . .
O18 W3 O6 152.5(7) . .
O17 W3 O6 85.2(8) . .
O11 W3 O2 169.5(9) . .
O7 W3 O2 86.2(6) . .
O18 W3 O2 82.0(7) . .
O17 W3 O2 76.1(7) . .
O6 W3 O2 70.7(7) . .
O11 W3 Cs6 66.5(7) . .
O7 W3 Cs6 142.2(6) . .
O18 W3 Cs6 61.9(5) . .
O17 W3 Cs6 50.0(5) . .
O6 W3 Cs6 126.7(5) . .
O2 W3 Cs6 114.6(4) . .
O11 W3 Cs9 73.6(10) . .
O7 W3 Cs9 145.1(9) . .
O18 W3 Cs9 122.3(8) . .
O17 W3 Cs9 40.7(9) . .
O6 W3 Cs9 59.9(8) . .
O2 W3 Cs9 97.1(8) . .
Cs6 W3 Cs9 66.8(6) . .
O11 W3 Cs2 50.1(7) . 6_565
O7 W3 Cs2 49.8(5) . 6_565
O18 W3 Cs2 113.0(6) . 6_565
O17 W3 Cs2 146.6(6) . 6_565
O6 W3 Cs2 88.8(5) . 6_565
O2 W3 Cs2 132.2(4) . 6_565
Cs6 W3 Cs2 112.25(11) . 6_565
Cs9 W3 Cs2 109.4(7) . 6_565
O11 W3 Cs4 59.8(8) . 4
O7 W3 Cs4 107.2(6) . 4
O18 W3 Cs4 157.2(5) . 4
O17 W3 Cs4 79.6(6) . 4
O6 W3 Cs4 42.4(5) . 4
O2 W3 Cs4 110.0(5) . 4
Cs6 W3 Cs4 95.31(12) . 4
Cs9 W3 Cs4 39.2(7) . 4
Cs2 W3 Cs4 73.95(9) 6_565 4
O11 W3 Cs11 84.1(7) . .
O7 W3 Cs11 51.3(6) . .
O18 W3 Cs11 143.7(5) . .
O17 W3 Cs11 128.5(6) . .
O6 W3 Cs11 44.3(5) . .
O2 W3 Cs11 92.0(4) . .
Cs6 W3 Cs11 148.09(8) . .
Cs9 W3 Cs11 93.9(7) . .
Cs2 W3 Cs11 48.44(5) 6_565 .
Cs4 W3 Cs11 57.44(7) 4 .
O12 W4 O19 105.8(8) . .
O12 W4 O20 98.8(8) . .
O19 W4 O20 88.2(8) . .
O12 W4 O7 99.6(7) . .
O19 W4 O7 90.5(7) . .
O20 W4 O7 161.1(7) . .
O12 W4 O8 100.1(9) . .
O19 W4 O8 153.8(7) . .
O20 W4 O8 84.4(8) . .
O7 W4 O8 88.6(8) . .
O12 W4 O1 169.7(7) . .
O19 W4 O1 83.3(7) . .
O20 W4 O1 76.4(7) . .
O7 W4 O1 84.8(6) . .
O8 W4 O1 70.5(7) . .
O12 W4 Cs2 47.6(6) . 6_565
O19 W4 Cs2 112.9(5) . 6_565
O20 W4 Cs2 143.1(6) . 6_565
O7 W4 Cs2 53.5(5) . 6_565
O8 W4 Cs2 87.3(5) . 6_565
O1 W4 Cs2 133.6(5) . 6_565
O12 W4 Cs11 84.1(7) . .
O19 W4 Cs11 144.1(5) . .
O20 W4 Cs11 125.0(6) . .
O7 W4 Cs11 53.6(5) . .
O8 W4 Cs11 41.8(5) . .
O1 W4 Cs11 91.2(5) . .
Cs2 W4 Cs11 49.64(5) 6_565 .
O12 W4 Cs5 32.8(6) . 6_565
O19 W4 Cs5 127.8(5) . 6_565
O20 W4 Cs5 76.2(6) . 6_565
O7 W4 Cs5 118.6(5) . 6_565
O8 W4 Cs5 74.5(6) . 6_565
O1 W4 Cs5 137.1(4) . 6_565
Cs2 W4 Cs5 66.90(15) 6_565 6_565
Cs11 W4 Cs5 78.41(14) . 6_565
O12 W4 Cs3 34.3(6) . 6_565
O19 W4 Cs3 86.2(5) . 6_565
O20 W4 Cs3 70.2(5) . 6_565
O7 W4 Cs3 128.5(5) . 6_565
O8 W4 Cs3 114.5(6) . 6_565
O1 W4 Cs3 145.2(5) . 6_565
Cs2 W4 Cs3 80.92(9) 6_565 6_565
Cs11 W4 Cs3 115.66(9) . 6_565
Cs5 W4 Cs3 41.63(18) 6_565 6_565
O21 W5 O23 101.0(9) . .
O21 W5 O13 101.3(10) . .
O23 W5 O13 88.7(8) . .
O21 W5 O28 104.0(10) . .
O23 W5 O28 90.4(8) . .
O13 W5 O28 154.3(7) . .
O21 W5 O20 103.5(9) . .
O23 W5 O20 155.3(7) . .
O13 W5 O20 83.2(8) . .
O28 W5 O20 87.0(8) . .
O21 W5 O1 174.9(9) . .
O23 W5 O1 82.1(7) . .
O13 W5 O1 74.6(7) . .
O28 W5 O1 79.8(6) . .
O20 W5 O1 73.2(7) . .
O22 W6 O17 102.3(9) . .
O22 W6 O26 103.3(9) . .
O17 W6 O26 87.0(9) . .
O22 W6 O16 99.7(9) . .
O17 W6 O16 83.9(8) . .
O26 W6 O16 156.5(8) . .
O22 W6 O25 101.9(10) . .
O17 W6 O25 155.3(8) . .
O26 W6 O25 92.2(9) . .
O16 W6 O25 87.3(9) . .
O22 W6 O2 175.7(9) . .
O17 W6 O2 75.1(7) . .
O26 W6 O2 80.1(7) . .
O16 W6 O2 76.7(7) . .
O25 W6 O2 80.4(7) . .
O22 W6 Cs9 74.7(10) . .
O17 W6 Cs9 45.8(9) . .
O26 W6 Cs9 128.4(9) . .
O16 W6 Cs9 54.6(8) . .
O25 W6 Cs9 139.3(10) . .
O2 W6 Cs9 101.2(8) . .
O22 W6 Cs3 53.8(8) . .
O17 W6 Cs3 104.3(6) . .
O26 W6 Cs3 50.3(6) . .
O16 W6 Cs3 153.2(6) . .
O25 W6 Cs3 93.9(6) . .
O2 W6 Cs3 130.0(4) . .
Cs9 W6 Cs3 113.6(7) . .
O22 W6 Cs8 61.2(8) . .
O17 W6 Cs8 45.7(6) . .
O26 W6 Cs8 78.8(7) . .
O16 W6 Cs8 109.1(6) . .
O25 W6 Cs8 157.7(6) . .
O2 W6 Cs8 117.5(6) . .
Cs9 W6 Cs8 54.5(7) . .
Cs3 W6 Cs8 64.6(3) . .
O22 W6 Cs2 34.8(7) . .
O17 W6 Cs2 120.1(6) . .
O26 W6 Cs2 129.8(6) . .
O16 W6 Cs2 73.0(6) . .
O25 W6 Cs2 78.8(7) . .
O2 W6 Cs2 143.8(5) . .
Cs9 W6 Cs2 76.9(7) . .
Cs3 W6 Cs2 80.87(9) . .
Cs8 W6 Cs2 91.2(5) . .
O22 W6 Cs6 79.2(7) . .
O17 W6 Cs6 37.0(6) . .
O26 W6 Cs6 64.7(6) . .
O16 W6 Cs6 116.2(6) . .
O25 W6 Cs6 156.2(7) . .
O2 W6 Cs6 100.1(5) . .
Cs9 W6 Cs6 64.3(7) . .
Cs3 W6 Cs6 67.35(10) . .
Cs8 W6 Cs6 19.7(4) . .
Cs2 W6 Cs6 110.80(11) . .
O29 W7 O33 101.2(8) . .
O29 W7 O24 99.4(9) . .
O33 W7 O24 94.5(8) . .
O29 W7 O23 99.9(9) . .
O33 W7 O23 90.8(7) . .
O24 W7 O23 158.7(8) . .
O29 W7 O14 95.0(8) . .
O33 W7 O14 163.7(7) . .
O24 W7 O14 83.7(8) . .
O23 W7 O14 85.6(7) . .
O29 W7 O3 172.1(8) . .
O33 W7 O3 83.7(7) . .
O24 W7 O3 74.0(7) . .
O23 W7 O3 86.1(7) . .
O14 W7 O3 80.3(7) . .
O29 W7 Cs5 49.7(7) . 1_545
O33 W7 Cs5 108.0(5) . 1_545
O24 W7 Cs5 50.2(6) . 1_545
O23 W7 Cs5 146.1(5) . 1_545
O14 W7 Cs5 83.2(5) . 1_545
O3 W7 Cs5 123.0(5) . 1_545
O29 W7 Cs8 47.8(7) . 1_545
O33 W7 Cs8 145.8(6) . 1_545
O24 W7 Cs8 79.7(7) . 1_545
O23 W7 Cs8 106.9(7) . 1_545
O14 W7 Cs8 49.8(5) . 1_545
O3 W7 Cs8 125.6(6) . 1_545
Cs5 W7 Cs8 43.6(4) 1_545 1_545
O29 W7 Cs6 45.9(7) . 1_545
O33 W7 Cs6 145.7(5) . 1_545
O24 W7 Cs6 100.1(6) . 1_545
O23 W7 Cs6 86.8(5) . 1_545
O14 W7 Cs6 50.0(5) . 1_545
O3 W7 Cs6 130.1(5) . 1_545
Cs5 W7 Cs6 61.6(2) 1_545 1_545
Cs8 W7 Cs6 20.6(4) 1_545 1_545
O30 W8 O34 102.0(9) . .
O30 W8 O24 97.0(9) . .
O34 W8 O24 95.7(9) . .
O30 W8 O25 100.5(10) . .
O34 W8 O25 91.6(8) . .
O24 W8 O25 159.1(9) . .
O30 W8 O15 95.5(9) . .
O34 W8 O15 162.4(7) . .
O24 W8 O15 82.8(8) . .
O25 W8 O15 84.4(8) . .
O30 W8 O3 169.9(8) . .
O34 W8 O3 84.1(7) . .
O24 W8 O3 74.2(7) . .
O25 W8 O3 87.1(8) . .
O15 W8 O3 78.6(7) . .
O30 W8 Cs9 47.0(10) . 4_545
O34 W8 Cs9 145.0(9) . 4_545
O24 W8 Cs9 76.2(9) . 4_545
O25 W8 Cs9 108.1(10) . 4_545
O15 W8 Cs9 51.7(9) . 4_545
O3 W8 Cs9 124.5(8) . 4_545
O31 W9 O35 103.1(9) . .
O31 W9 O26 98.9(9) . .
O35 W9 O26 94.0(9) . .
O31 W9 O27 98.2(9) . .
O35 W9 O27 93.5(8) . .
O26 W9 O27 159.2(8) . .
O31 W9 O18 93.0(8) . .
O35 W9 O18 163.9(7) . .
O26 W9 O18 82.7(8) . .
O27 W9 O18 84.6(8) . .
O31 W9 O4 171.0(9) . .
O35 W9 O4 84.3(7) . .
O26 W9 O4 85.5(7) . .
O27 W9 O4 76.0(7) . .
O18 W9 O4 79.7(6) . .
O31 W9 W10 131.0(7) . .
O35 W9 W10 81.9(6) . .
O26 W9 W10 129.7(5) . .
O27 W9 W10 33.1(5) . .
O18 W9 W10 88.0(5) . .
O4 W9 W10 44.2(5) . .
O31 W9 Cs6 43.3(7) . .
O35 W9 Cs6 136.6(5) . .
O26 W9 Cs6 71.6(6) . .
O27 W9 Cs6 114.5(5) . .
O18 W9 Cs6 57.3(5) . .
O4 W9 Cs6 132.7(5) . .
W10 W9 Cs6 138.90(11) . .
O31 W9 Cs3 64.2(7) . .
O35 W9 Cs3 70.3(6) . .
O26 W9 Cs3 49.4(6) . .
O27 W9 Cs3 151.0(6) . .
O18 W9 Cs3 117.5(5) . .
O4 W9 Cs3 123.9(5) . .
W10 W9 Cs3 151.51(9) . .
Cs6 W9 Cs3 69.52(13) . .
O31 W9 Cs1 51.5(7) . 5_565
O35 W9 Cs1 107.7(6) . 5_565
O26 W9 Cs1 146.0(5) . 5_565
O27 W9 Cs1 47.1(5) . 5_565
O18 W9 Cs1 82.7(5) . 5_565
O4 W9 Cs1 121.6(4) . 5_565
W10 W9 Cs1 80.17(5) . 5_565
Cs6 W9 Cs1 74.65(12) . 5_565
Cs3 W9 Cs1 113.67(9) . 5_565
O32 W10 O36 100.4(9) . .
O32 W10 O28 99.4(9) . .
O36 W10 O28 92.8(8) . .
O32 W10 O27 98.5(9) . .
O36 W10 O27 93.7(7) . .
O28 W10 O27 159.5(8) . .
O32 W10 O19 96.1(8) . .
O36 W10 O19 163.5(7) . .
O28 W10 O19 84.3(7) . .
O27 W10 O19 83.9(7) . .
O32 W10 O4 173.0(8) . .
O36 W10 O4 84.3(7) . .
O28 W10 O4 85.6(7) . .
O27 W10 O4 75.7(7) . .
O19 W10 O4 79.3(6) . .
O32 W10 W9 131.7(7) . .
O36 W10 W9 81.9(5) . .
O28 W10 W9 128.8(5) . .
O27 W10 W9 33.7(6) . .
O19 W10 W9 87.3(5) . .
O4 W10 W9 43.3(4) . .
O32 W10 Cs1 61.2(7) . .
O36 W10 Cs1 46.8(6) . .
O28 W10 Cs1 75.8(5) . .
O27 W10 Cs1 122.0(6) . .
O19 W10 Cs1 146.0(5) . .
O4 W10 Cs1 125.2(5) . .
W9 W10 Cs1 126.60(7) . .
O42 Ru1 O40 95.7(7) . .
O42 Ru1 O37 92.7(7) . .
O40 Ru1 O37 92.7(7) . .
O42 Ru1 O35 92.4(7) . .
O40 Ru1 O35 171.0(7) . .
O37 Ru1 O35 90.8(7) . .
O42 Ru1 O39 88.4(8) . .
O40 Ru1 O39 90.9(8) . .
O37 Ru1 O39 176.2(8) . .
O35 Ru1 O39 85.5(8) . .
O42 Ru1 O36 173.8(9) . .
O40 Ru1 O36 88.5(7) . .
O37 Ru1 O36 91.6(6) . .
O35 Ru1 O36 83.0(7) . .
O39 Ru1 O36 87.0(7) . .
O42 Ru1 Cs1 138.1(3) . .
O40 Ru1 Cs1 48.1(5) . .
O37 Ru1 Cs1 107.1(5) . .
O35 Ru1 Cs1 122.9(5) . .
O39 Ru1 Cs1 74.3(6) . .
O36 Ru1 Cs1 44.0(5) . .
O41 Ru2 O40 95.8(7) . 2
O41 Ru2 O37 91.0(7) . .
O40 Ru2 O37 92.3(7) 2 .
O41 Ru2 O33 87.7(7) . .
O40 Ru2 O33 174.2(7) 2 .
O37 Ru2 O33 92.2(6) . .
O41 Ru2 O34 171.9(8) . .
O40 Ru2 O34 91.6(7) 2 .
O37 Ru2 O34 91.8(7) . .
O33 Ru2 O34 84.6(6) . .
O41 Ru2 O38 90.8(8) . .
O40 Ru2 O38 87.6(8) 2 .
O37 Ru2 O38 178.2(8) . .
O33 Ru2 O38 87.7(7) . .
O34 Ru2 O38 86.4(8) . .
O41 Ru2 Cs10 44.1(7) . .
O40 Ru2 Cs10 124.4(6) 2 .
O37 Ru2 Cs10 118.8(5) . .
O33 Ru2 Cs10 55.9(5) . .
O34 Ru2 Cs10 128.4(5) . .
O38 Ru2 Cs10 62.7(6) . .
O41 Ru2 Cs1 110.61(10) . 2
O40 Ru2 Cs1 43.9(5) 2 2
O37 Ru2 Cs1 131.0(5) . 2
O33 Ru2 Cs1 130.5(4) . 2
O34 Ru2 Cs1 72.9(5) . 2
O38 Ru2 Cs1 48.3(6) . 2
Cs10 Ru2 Cs1 106.47(8) . 2
O4 Si O3 111.6(10) . .
O4 Si O2 107.8(9) . .
O3 Si O2 108.0(10) . .
O4 Si O1 109.7(10) . .
O3 Si O1 108.5(9) . .
O2 Si O1 111.2(9) . .
Si O1 W1 122.3(10) . .
Si O1 W4 122.7(8) . .
W1 O1 W4 96.8(6) . .
Si O1 W5 124.5(10) . .
W1 O1 W5 91.1(5) . .
W4 O1 W5 90.8(6) . .
Si O2 W2 123.0(10) . .
Si O2 W3 121.7(10) . .
W2 O2 W3 95.5(6) . .
Si O2 W6 126.7(9) . .
W2 O2 W6 90.3(6) . .
W3 O2 W6 90.5(6) . .
Si O3 W7 129.2(10) . .
Si O3 W8 128.3(10) . .
W7 O3 W8 93.6(6) . .
Si O4 W9 130.6(10) . .
Si O4 W10 127.6(9) . .
W9 O4 W10 92.5(6) . .
W2 O5 W1 152.3(10) . .
W2 O5 Cs11 106.4(7) . .
W1 O5 Cs11 99.4(7) . .
W2 O5 Cs2 102.1(7) . 4_545
W1 O5 Cs2 98.0(6) . 4_545
Cs11 O5 Cs2 64.8(3) . 4_545
W2 O6 W3 122.2(9) . .
W2 O6 Cs4 119.5(8) . 4
W3 O6 Cs4 112.0(7) . 4
W2 O6 Cs11 101.6(7) . .
W3 O6 Cs11 110.5(7) . .
Cs4 O6 Cs11 81.5(4) 4 .
W2 O6 Cs9 102.4(10) . .
W3 O6 Cs9 91.5(9) . .
Cs4 O6 Cs9 49.3(8) 4 .
Cs11 O6 Cs9 130.7(9) . .
W3 O7 W4 153.2(9) . .
W3 O7 Cs2 104.5(6) . 6_565
W4 O7 Cs2 98.4(6) . 6_565
W3 O7 Cs11 103.5(8) . .
W4 O7 Cs11 99.4(6) . .
Cs2 O7 Cs11 62.1(3) 6_565 .
W1 O8 W4 121.5(9) . .
W1 O8 Cs11 100.2(8) . .
W4 O8 Cs11 113.1(7) . .
W1 O8 Cs4 100.2(7) . 6
W4 O8 Cs4 130.1(9) . 6
Cs11 O8 Cs4 81.7(4) . 6
W1 O9 Cs7 143.2(13) . 6
W1 O9 Cs2 110.9(9) . 4_545
Cs7 O9 Cs2 102.0(7) 6 4_545
W1 O9 Cs6 97.5(8) . 1_545
Cs7 O9 Cs6 78.7(5) 6 1_545
Cs2 O9 Cs6 120.7(8) 4_545 1_545
W1 O9 Cs4 102.6(10) . 6
Cs7 O9 Cs4 51.9(5) 6 6
Cs2 O9 Cs4 104.5(6) 4_545 6
Cs6 O9 Cs4 118.9(7) 1_545 6
W1 O9 Cs8 98.6(9) . 1_545
Cs7 O9 Cs8 92.8(7) 6 1_545
Cs2 O9 Cs8 97.5(9) 4_545 1_545
Cs6 O9 Cs8 25.2(5) 1_545 1_545
Cs4 O9 Cs8 141.3(8) 6 1_545
W2 O10 Cs5 141.3(13) . 4_545
W2 O10 Cs2 111.1(11) . 4_545
Cs5 O10 Cs2 94.3(7) 4_545 4_545
W2 O10 Cs9 96.2(13) . 4_545
Cs5 O10 Cs9 108.6(11) 4_545 4_545
Cs2 O10 Cs9 99.1(10) 4_545 4_545
W2 O10 Cs8 128.7(12) . 4_545
Cs5 O10 Cs8 51.0(5) 4_545 4_545
Cs2 O10 Cs8 117.2(7) 4_545 4_545
Cs9 O10 Cs8 60.8(9) 4_545 4_545
W3 O11 Cs7 156.1(12) . 6_565
W3 O11 Cs7 138.7(11) . 4
Cs7 O11 Cs7 53.7(6) 6_565 4
W3 O11 Cs2 107.1(9) . 6_565
Cs7 O11 Cs2 89.4(5) 6_565 6_565
Cs7 O11 Cs2 93.9(6) 4 6_565
W3 O11 Cs6 87.9(7) . .
Cs7 O11 Cs6 70.0(5) 6_565 .
Cs7 O11 Cs6 90.5(6) 4 .
Cs2 O11 Cs6 150.7(7) 6_565 .
W3 O11 Cs4 96.4(9) . 4
Cs7 O11 Cs4 100.2(6) 6_565 4
Cs7 O11 Cs4 46.6(4) 4 4
Cs2 O11 Cs4 91.9(5) 6_565 4
Cs6 O11 Cs4 111.7(6) . 4
W4 O12 Cs5 129.2(9) . 6_565
W4 O12 Cs3 127.6(9) . 6_565
Cs5 O12 Cs3 60.5(4) 6_565 6_565
W4 O12 Cs2 108.7(8) . 6_565
Cs5 O12 Cs2 96.7(5) 6_565 6_565
Cs3 O12 Cs2 121.7(6) 6_565 6_565
W5 O13 W1 117.7(8) . .
W5 O13 Cs6 133.8(9) . 1_545
W1 O13 Cs6 82.9(6) . 1_545
W1 O14 W7 143.9(10) . .
W1 O14 Cs8 105.7(7) . 1_545
W7 O14 Cs8 101.0(8) . 1_545
W1 O14 Cs6 92.5(6) . 1_545
W7 O14 Cs6 101.1(7) . 1_545
Cs8 O14 Cs6 26.5(6) 1_545 1_545
W2 O15 W8 145.2(10) . .
W2 O15 Cs9 107.9(12) . 4_545
W8 O15 Cs9 95.9(11) . 4_545
W6 O16 W2 115.2(11) . .
W6 O16 Cs9 95.8(11) . .
W2 O16 Cs9 113.7(12) . .
W6 O17 W3 117.9(9) . .
W6 O17 Cs9 106.0(12) . .
W3 O17 Cs9 113.5(12) . .
W6 O17 Cs6 121.0(8) . .
W3 O17 Cs6 101.1(7) . .
Cs9 O17 Cs6 95.3(10) . .
W6 O17 Cs8 108.3(9) . .
W3 O17 Cs8 126.5(9) . .
Cs9 O17 Cs8 75.3(11) . .
Cs6 O17 Cs8 27.6(6) . .
W3 O18 W9 146.5(10) . .
W3 O18 Cs6 89.5(6) . .
W9 O18 Cs6 93.4(5) . .
W4 O19 W10 144.4(9) . .
W4 O20 W5 119.0(9) . .
W5 O21 Cs1 138.7(13) . 5
W6 O22 Cs2 126.5(9) . .
W6 O22 Cs5 139.6(11) . .
Cs2 O22 Cs5 93.8(6) . .
W6 O22 Cs3 101.9(10) . .
Cs2 O22 Cs3 115.9(6) . .
Cs5 O22 Cs3 55.6(4) . .
W6 O22 Cs8 94.0(10) . .
Cs2 O22 Cs8 128.9(9) . .
Cs5 O22 Cs8 51.6(5) . .
Cs3 O22 Cs8 77.7(6) . .
W5 O23 W7 145.7(10) . .
W8 O24 W7 115.4(9) . .
W8 O24 Cs5 143.1(9) . 1_545
W7 O24 Cs5 101.4(8) . 1_545
W8 O25 W6 147.7(11) . .
W9 O26 W6 149.5(12) . .
W9 O26 Cs3 104.3(7) . .
W6 O26 Cs3 102.8(7) . .
W10 O27 W9 113.2(9) . .
W10 O27 Cs1 140.7(9) . 5_565
W9 O27 Cs1 106.1(7) . 5_565
W5 O28 W10 149.2(11) . .
W7 O29 Cs3 145.9(11) . 1_545
W7 O29 Cs5 106.2(10) . 1_545
Cs3 O29 Cs5 59.6(4) 1_545 1_545
W7 O29 Cs6 111.7(8) . 1_545
Cs3 O29 Cs6 97.4(5) 1_545 1_545
Cs5 O29 Cs6 81.7(5) 1_545 1_545
W7 O29 Cs8 109.2(9) . 1_545
Cs3 O29 Cs8 88.8(5) 1_545 1_545
Cs5 O29 Cs8 56.1(7) 1_545 1_545
Cs6 O29 Cs8 26.5(5) 1_545 1_545
W8 O30 Cs9 107.7(13) . 4_545
W8 O30 Cs4 131.6(10) . .
Cs9 O30 Cs4 53.6(9) 4_545 .
W8 O30 Cs7 175.8(11) . .
Cs9 O30 Cs7 71.0(10) 4_545 .
Cs4 O30 Cs7 51.2(4) . .
W9 O31 Cs6 114.3(9) . .
W9 O31 Cs1 104.8(9) . 5_565
Cs6 O31 Cs1 101.7(6) . 5_565
W9 O31 Cs3 91.2(8) . .
Cs6 O31 Cs3 86.7(5) . .
Cs1 O31 Cs3 156.4(6) 5_565 .
W10 O32 Cs1 93.6(8) . .
W7 O33 Ru2 142.7(9) . .
W7 O33 Cs10 124.1(8) . .
Ru2 O33 Cs10 92.6(7) . .
W8 O34 Ru2 142.5(9) . .
W9 O35 Ru1 143.1(10) . .
W10 O36 Ru1 143.8(10) . .
W10 O36 Cs1 108.0(7) . .
Ru1 O36 Cs1 108.1(6) . .
Ru1 O37 Ru2 131.2(9) . .
Ru2 O38 Cs1 103.4(7) . 2
Ru2 O38 Cs10 85.2(7) . .
Cs1 O38 Cs10 151.8(7) 2 .
Ru1 O40 Ru2 137.4(9) . 2
Ru1 O40 Cs1 106.9(6) . .
Ru2 O40 Cs1 112.7(6) 2 .
Ru2 O41 Ru2 140.1(13) 2 .
Ru2 O41 Cs10 109.9(6) 2 .
Ru2 O41 Cs10 109.9(6) . .
Ru1 O42 Ru1 139.5(15) 2 .
O1W Cs1 O36 97.4(5) . .
O1W Cs1 O7W 140.9(14) . .
O36 Cs1 O7W 104.3(13) . .
O1W Cs1 O27 90.0(5) . 5_565
O36 Cs1 O27 81.4(5) . 5_565
O7W Cs1 O27 62.2(13) . 5_565
O1W Cs1 O40 137.9(5) . .
O36 Cs1 O40 51.3(4) . .
O7W Cs1 O40 79.8(13) . .
O27 Cs1 O40 108.6(4) 5_565 .
O1W Cs1 O21 59.0(5) . 5
O36 Cs1 O21 122.0(5) . 5
O7W Cs1 O21 127.9(14) . 5
O27 Cs1 O21 141.3(5) 5_565 5
O40 Cs1 O21 110.0(5) . 5
O1W Cs1 O4W 108.4(9) . 5
O36 Cs1 O4W 154.2(9) . 5
O7W Cs1 O4W 54.4(15) . 5
O27 Cs1 O4W 97.6(9) 5_565 5
O40 Cs1 O4W 106.1(9) . 5
O21 Cs1 O4W 74.2(10) 5 5
O1W Cs1 O38 112.1(5) . 2
O36 Cs1 O38 87.9(5) . 2
O7W Cs1 O38 101.0(13) . 2
O27 Cs1 O38 156.6(4) 5_565 2
O40 Cs1 O38 49.6(4) . 2
O21 Cs1 O38 61.5(5) 5 2
O4W Cs1 O38 83.1(10) 5 2
O1W Cs1 O31 58.8(6) . 5_565
O36 Cs1 O31 121.9(5) . 5_565
O7W Cs1 O31 82.1(13) . 5_565
O27 Cs1 O31 50.3(5) 5_565 5_565
O40 Cs1 O31 157.4(4) . 5_565
O21 Cs1 O31 91.8(5) 5 5_565
O4W Cs1 O31 73.4(9) 5 5_565
O38 Cs1 O31 148.7(5) 2 5_565
O1W Cs1 O32 58.4(4) . .
O36 Cs1 O32 47.6(4) . .
O7W Cs1 O32 117.0(13) . .
O27 Cs1 O32 58.9(5) 5_565 .
O40 Cs1 O32 98.9(4) . .
O21 Cs1 O32 111.9(5) 5 .
O4W Cs1 O32 150.5(9) 5 .
O38 Cs1 O32 125.7(5) 2 .
O31 Cs1 O32 77.5(5) 5_565 .
O1W Cs1 W10 72.8(4) . .
O36 Cs1 W10 25.2(3) . .
O7W Cs1 W10 120.7(13) . .
O27 Cs1 W10 76.1(4) 5_565 .
O40 Cs1 W10 75.5(3) . .
O21 Cs1 W10 111.2(5) 5 .
O4W Cs1 W10 173.7(9) 5 .
O38 Cs1 W10 102.2(4) 2 .
O31 Cs1 W10 102.7(4) 5_565 .
O32 Cs1 W10 25.2(3) . .
O1W Cs1 W9 74.1(4) . 5_565
O36 Cs1 W9 104.6(3) . 5_565
O7W Cs1 W9 69.2(13) . 5_565
O27 Cs1 W9 26.8(3) 5_565 5_565
O40 Cs1 W9 134.4(3) . 5_565
O21 Cs1 W9 115.4(4) 5 5_565
O4W Cs1 W9 82.5(9) 5 5_565
O38 Cs1 W9 165.6(4) 2 5_565
O31 Cs1 W9 23.7(3) 5_565 5_565
O32 Cs1 W9 68.7(3) . 5_565
W10 Cs1 W9 92.05(7) . 5_565
O22 Cs2 O9 138.5(6) . 4
O22 Cs2 O12 62.3(5) . 6_566
O9 Cs2 O12 154.2(5) 4 6_566
O22 Cs2 O7 111.7(5) . 6_566
O9 Cs2 O7 109.6(5) 4 6_566
O12 Cs2 O7 51.2(5) 6_566 6_566
O22 Cs2 O10 61.4(6) . 4
O9 Cs2 O10 97.4(5) 4 4
O12 Cs2 O10 80.0(5) 6_566 4
O7 Cs2 O10 115.1(6) 6_566 4
O22 Cs2 O9W 87.9(12) . .
O9 Cs2 O9W 66.2(12) 4 .
O12 Cs2 O9W 138.8(13) 6_566 .
O7 Cs2 O9W 133.3(13) 6_566 .
O10 Cs2 O9W 111.5(13) 4 .
O22 Cs2 O11 136.9(6) . 6_566
O9 Cs2 O11 76.7(5) 4 6_566
O12 Cs2 O11 95.0(4) 6_566 6_566
O7 Cs2 O11 48.2(4) 6_566 6_566
O10 Cs2 O11 155.4(6) 4 6_566
O9W Cs2 O11 88.2(12) . 6_566
O22 Cs2 O5 106.3(5) . 4
O9 Cs2 O5 51.2(4) 4 4
O12 Cs2 O5 115.9(5) 6_566 4
O7 Cs2 O5 114.1(5) 6_566 4
O10 Cs2 O5 48.0(5) 4 4
O9W Cs2 O5 98.7(13) . 4
O11 Cs2 O5 116.7(5) 6_566 4
O22 Cs2 Cs11 126.5(4) . 4
O9 Cs2 Cs11 72.2(4) 4 4
O12 Cs2 Cs11 82.5(4) 6_566 4
O7 Cs2 Cs11 60.9(3) 6_566 4
O10 Cs2 Cs11 74.5(5) 4 4
O9W Cs2 Cs11 138.4(12) . 4
O11 Cs2 Cs11 81.1(4) 6_566 4
O5 Cs2 Cs11 53.2(3) 4 4
O22 Cs2 O3W 73.8(11) . .
O9 Cs2 O3W 64.8(11) 4 .
O12 Cs2 O3W 133.7(10) 6_566 .
O7 Cs2 O3W 174.3(11) 6_566 .
O10 Cs2 O3W 66.2(11) 4 .
O9W Cs2 O3W 46.2(16) . .
O11 Cs2 O3W 128.6(10) 6_566 .
O5 Cs2 O3W 62.2(10) 4 .
Cs11 Cs2 O3W 115.3(10) 4 .
O22 Cs2 W4 85.9(4) . 6_566
O9 Cs2 W4 133.3(4) 4 6_566
O12 Cs2 W4 23.7(3) 6_566 6_566
O7 Cs2 W4 28.1(3) 6_566 6_566
O10 Cs2 W4 93.6(4) 4 6_566
O9W Cs2 W4 147.1(12) . 6_566
O11 Cs2 W4 74.9(3) 6_566 6_566
O5 Cs2 W4 114.0(3) 4 6_566
Cs11 Cs2 W4 67.42(5) 4 6_566
O3W Cs2 W4 156.3(10) . 6_566
O22 Cs2 W1 126.0(4) . 4
O9 Cs2 W1 23.6(3) 4 4
O12 Cs2 W1 139.5(4) 6_566 4
O7 Cs2 W1 114.3(4) 6_566 4
O10 Cs2 W1 74.5(4) 4 4
O9W Cs2 W1 80.6(12) . 4
O11 Cs2 W1 95.5(4) 6_566 4
O5 Cs2 W1 27.6(3) 4 4
Cs11 Cs2 W1 60.81(5) 4 4
O3W Cs2 W1 60.4(10) . 4
W4 Cs2 W1 128.21(8) 6_566 4
O2W Cs3 O29 161.7(9) 2 1_565
O2W Cs3 Cs5 118.5(8) 2 .
O29 Cs3 Cs5 62.0(5) 1_565 .
O2W Cs3 O12 68.3(8) 2 6_566
O29 Cs3 O12 119.1(6) 1_565 6_566
Cs5 Cs3 O12 58.4(4) . 6_566
O2W Cs3 O8W 130.2(15) 2 1_565
O29 Cs3 O8W 67.2(14) 1_565 1_565
Cs5 Cs3 O8W 60.0(14) . 1_565
O12 Cs3 O8W 73.4(14) 6_566 1_565
O2W Cs3 O26 67.0(8) 2 .
O29 Cs3 O26 94.7(5) 1_565 .
Cs5 Cs3 O26 100.0(4) . .
O12 Cs3 O26 106.5(5) 6_566 .
O8W Cs3 O26 157.3(14) 1_565 .
O2W Cs3 O22 67.8(8) 2 .
O29 Cs3 O22 100.6(5) 1_565 .
Cs5 Cs3 O22 60.1(4) . .
O12 Cs3 O22 59.3(5) 6_566 .
O8W Cs3 O22 116.7(14) 1_565 .
O26 Cs3 O22 51.0(5) . .
O2W Cs3 O31 106.4(8) 2 .
O29 Cs3 O31 57.5(5) 1_565 .
Cs5 Cs3 O31 101.3(4) . .
O12 Cs3 O31 145.6(5) 6_566 .
O8W Cs3 O31 123.1(13) 1_565 .
O26 Cs3 O31 45.8(4) . .
O22 Cs3 O31 86.8(5) . .
O2W Cs3 W6 62.1(8) 2 .
O29 Cs3 W6 101.4(4) 1_565 .
Cs5 Cs3 W6 80.3(3) . .
O12 Cs3 W6 80.6(4) 6_566 .
O8W Cs3 W6 139.8(14) 1_565 .
O26 Cs3 W6 26.9(3) . .
O22 Cs3 W6 24.4(3) . .
O31 Cs3 W6 68.0(3) . .
O2W Cs3 W9 81.9(7) 2 .
O29 Cs3 W9 81.5(4) 1_565 .
Cs5 Cs3 W9 113.0(3) . .
O12 Cs3 W9 132.8(4) 6_566 .
O8W Cs3 W9 147.6(13) 1_565 .
O26 Cs3 W9 26.3(3) . .
O22 Cs3 W9 76.1(4) . .
O31 Cs3 W9 24.6(3) . .
W6 Cs3 W9 52.82(7) . .
O2W Cs3 Cs10 123.7(8) 2 1_565
O29 Cs3 Cs10 66.4(4) 1_565 1_565
Cs5 Cs3 Cs10 113.2(3) . 1_565
O12 Cs3 Cs10 129.1(4) 6_566 1_565
O8W Cs3 Cs10 62.8(14) 1_565 1_565
O26 Cs3 Cs10 123.9(4) . 1_565
O22 Cs3 Cs10 166.5(4) . 1_565
O31 Cs3 Cs10 83.1(3) . 1_565
W6 Cs3 Cs10 150.27(19) . 1_565
W9 Cs3 Cs10 97.68(19) . 1_565
O2W Cs3 W4 70.5(7) 2 6_566
O29 Cs3 W4 122.2(4) 1_565 6_566
Cs5 Cs3 W4 68.2(3) . 6_566
O12 Cs3 W4 18.1(3) 6_566 6_566
O8W Cs3 W4 63.6(13) 1_565 6_566
O26 Cs3 W4 121.8(3) . 6_566
O22 Cs3 W4 77.2(4) . 6_566
O31 Cs3 W4 163.7(4) . 6_566
W6 Cs3 W4 97.26(12) . 6_566
W9 Cs3 W4 147.08(13) . 6_566
Cs10 Cs3 W4 112.25(14) 1_565 6_566
Cs7 Cs4 Cs9 80.5(10) . 4_545
Cs7 Cs4 O6 107.1(5) . 4_545
Cs9 Cs4 O6 74.3(10) 4_545 4_545
Cs7 Cs4 O8 112.3(5) . 6_556
Cs9 Cs4 O8 166.7(10) 4_545 6_556
O6 Cs4 O8 97.7(5) 4_545 6_556
Cs7 Cs4 O30 64.5(5) . .
Cs9 Cs4 O30 59.0(10) 4_545 .
O6 Cs4 O30 133.2(5) 4_545 .
O8 Cs4 O30 128.7(5) 6_556 .
Cs7 Cs4 O9 61.1(5) . 6_556
Cs9 Cs4 O9 138.2(10) 4_545 6_556
O6 Cs4 O9 100.3(5) 4_545 6_556
O8 Cs4 O9 52.8(5) 6_556 6_556
O30 Cs4 O9 111.8(6) . 6_556
Cs7 Cs4 Cs5 154.0(4) . 1_545
Cs9 Cs4 Cs5 88.5(10) 4_545 1_545
O6 Cs4 Cs5 92.2(4) 4_545 1_545
O8 Cs4 Cs5 81.1(4) 6_556 1_545
O30 Cs4 Cs5 89.7(4) . 1_545
O9 Cs4 Cs5 133.3(4) 6_556 1_545
Cs7 Cs4 O6W 107.2(7) . .
Cs9 Cs4 O6W 107.5(11) 4_545 .
O6 Cs4 O6W 145.5(8) 4_545 .
O8 Cs4 O6W 72.9(7) 6_556 .
O30 Cs4 O6W 61.5(7) . .
O9 Cs4 O6W 99.6(8) 6_556 .
Cs5 Cs4 O6W 53.9(7) 1_545 .
Cs7 Cs4 O11 59.1(5) . 4_545
Cs9 Cs4 O11 74.4(10) 4_545 4_545
O6 Cs4 O11 48.5(5) 4_545 4_545
O8 Cs4 O11 108.5(5) 6_556 4_545
O30 Cs4 O11 110.4(5) . 4_545
O9 Cs4 O11 72.0(5) 6_556 4_545
Cs5 Cs4 O11 139.9(4) 1_545 4_545
O6W Cs4 O11 166.0(7) . 4_545
Cs7 Cs4 O4W 51.5(8) . 6_556
Cs9 Cs4 O4W 107.8(12) 4_545 6_556
O6 Cs4 O4W 156.1(9) 4_545 6_556
O8 Cs4 O4W 83.8(8) 6_556 6_556
O30 Cs4 O4W 53.1(9) . 6_556
O9 Cs4 O4W 61.6(8) 6_556 6_556
Cs5 Cs4 O4W 111.5(8) 1_545 6_556
O6W Cs4 O4W 57.8(10) . 6_556
O11 Cs4 O4W 108.3(8) 4_545 6_556
Cs7 Cs4 W1 83.9(4) . 6_556
Cs9 Cs4 W1 163.7(10) 4_545 6_556
O6 Cs4 W1 106.1(4) 4_545 6_556
O8 Cs4 W1 28.4(4) 6_556 6_556
O30 Cs4 W1 117.7(4) . 6_556
O9 Cs4 W1 25.6(4) 6_556 6_556
Cs5 Cs4 W1 107.7(2) 1_545 6_556
O6W Cs4 W1 81.6(6) . 6_556
O11 Cs4 W1 93.5(3) 4_545 6_556
O4W Cs4 W1 65.0(8) 6_556 6_556
Cs7 Cs4 Cs11 112.9(4) . 4_545
Cs9 Cs4 Cs11 125.1(10) 4_545 4_545
O6 Cs4 Cs11 50.8(3) 4_545 4_545
O8 Cs4 Cs11 47.9(3) 6_556 4_545
O30 Cs4 Cs11 175.3(5) . 4_545
O9 Cs4 Cs11 63.7(4) 6_556 4_545
Cs5 Cs4 Cs11 92.7(2) 1_545 4_545
O6W Cs4 Cs11 117.0(6) . 4_545
O11 Cs4 Cs11 70.1(3) 4_545 4_545
O4W Cs4 Cs11 122.2(8) 6_556 4_545
W1 Cs4 Cs11 57.67(7) 6_556 4_545
Cs8 Cs5 O10 77.9(8) . 4
Cs8 Cs5 O12 131.4(6) . 6_566
O10 Cs5 O12 86.7(7) 4 6_566
Cs8 Cs5 O6W 137.3(9) . 1_565
O10 Cs5 O6W 139.0(10) 4 1_565
O12 Cs5 O6W 81.1(8) 6_566 1_565
Cs8 Cs5 Cs3 92.1(7) . .
O10 Cs5 Cs3 126.3(6) 4 .
O12 Cs5 Cs3 61.2(4) 6_566 .
O6W Cs5 Cs3 80.7(8) 1_565 .
Cs8 Cs5 O8W 128.7(15) . 1_565
O10 Cs5 O8W 153.4(15) 4 1_565
O12 Cs5 O8W 74.8(14) 6_566 1_565
O6W Cs5 O8W 20.6(14) 1_565 1_565
Cs3 Cs5 O8W 60.4(14) . 1_565
Cs8 Cs5 O24 86.8(5) . 1_565
O10 Cs5 O24 130.0(7) 4 1_565
O12 Cs5 O24 135.0(7) 6_566 1_565
O6W Cs5 O24 54.3(8) 1_565 1_565
Cs3 Cs5 O24 101.3(5) . 1_565
O8W Cs5 O24 61.2(14) 1_565 1_565
Cs8 Cs5 O3W 50.9(13) . 4
O10 Cs5 O3W 69.6(13) 4 4
O12 Cs5 O3W 155.5(13) 6_566 4
O6W Cs5 O3W 112.6(14) 1_565 4
Cs3 Cs5 O3W 138.7(13) . 4
O8W Cs5 O3W 124.9(18) 1_565 4
O24 Cs5 O3W 64.0(13) 1_565 4
Cs8 Cs5 O29 62.8(7) . 1_565
O10 Cs5 O29 140.7(8) 4 1_565
O12 Cs5 O29 118.2(6) 6_566 1_565
O6W Cs5 O29 78.1(8) 1_565 1_565
Cs3 Cs5 O29 58.3(4) . 1_565
O8W Cs5 O29 65.9(14) 1_565 1_565
O24 Cs5 O29 52.3(5) 1_565 1_565
O3W Cs5 O29 85.3(13) 4 1_565
Cs8 Cs5 O22 70.4(6) . .
O10 Cs5 O22 62.5(7) 4 .
O12 Cs5 O22 61.6(6) 6_566 .
O6W Cs5 O22 137.6(9) 1_565 .
Cs3 Cs5 O22 64.4(5) . .
O8W Cs5 O22 121.0(15) 1_565 .
O24 Cs5 O22 151.7(7) 1_565 .
O3W Cs5 O22 109.6(13) 4 .
O29 Cs5 O22 101.0(7) 1_565 .
Cs8 Cs5 Cs4 130.6(6) . 1_565
O10 Cs5 Cs4 76.9(6) 4 1_565
O12 Cs5 Cs4 88.4(5) 6_566 1_565
O6W Cs5 Cs4 63.9(8) 1_565 1_565
Cs3 Cs5 Cs4 136.8(5) . 1_565
O8W Cs5 Cs4 83.6(14) 1_565 1_565
O24 Cs5 Cs4 78.2(5) 1_565 1_565
O3W Cs5 Cs4 80.5(12) 4 1_565
O29 Cs5 Cs4 129.6(5) 1_565 1_565
O22 Cs5 Cs4 129.4(5) . 1_565
Cs8 Cs5 W7 70.2(5) . 1_565
O10 Cs5 W7 140.2(6) 4 1_565
O12 Cs5 W7 132.5(5) 6_566 1_565
O6W Cs5 W7 67.1(7) 1_565 1_565
Cs3 Cs5 W7 79.0(2) . 1_565
O8W Cs5 W7 62.9(13) 1_565 1_565
O24 Cs5 W7 28.4(4) 1_565 1_565
O3W Cs5 W7 71.9(12) 4 1_565
O29 Cs5 W7 24.1(3) 1_565 1_565
O22 Cs5 W7 124.0(6) . 1_565
Cs4 Cs5 W7 106.5(3) 1_565 1_565
Cs8 Cs6 O17 77.4(7) . .
Cs8 Cs6 O4W 159.2(13) . 1_565
O17 Cs6 O4W 112.0(10) . 1_565
Cs8 Cs6 O31 120.7(10) . .
O17 Cs6 O31 81.6(5) . .
O4W Cs6 O31 79.7(10) 1_565 .
Cs8 Cs6 O9 89.3(9) . 1_565
O17 Cs6 O9 133.6(5) . 1_565
O4W Cs6 O9 70.7(10) 1_565 1_565
O31 Cs6 O9 140.3(6) . 1_565
Cs8 Cs6 O29 77.4(9) . 1_565
O17 Cs6 O29 115.7(5) . 1_565
O4W Cs6 O29 112.3(10) 1_565 1_565
O31 Cs6 O29 63.4(5) . 1_565
O9 Cs6 O29 104.0(5) 1_565 1_565
Cs8 Cs6 O14 75.3(7) . 1_565
O17 Cs6 O14 151.8(6) . 1_565
O4W Cs6 O14 96.2(10) 1_565 1_565
O31 Cs6 O14 106.4(5) . 1_565
O9 Cs6 O14 53.3(5) 1_565 1_565
O29 Cs6 O14 50.9(5) 1_565 1_565
Cs8 Cs6 O9W 43.0(14) . 4
O17 Cs6 O9W 76.1(13) . 4
O4W Cs6 O9W 119.2(15) 1_565 4
O31 Cs6 O9W 155.0(12) . 4
O9 Cs6 O9W 64.7(12) 1_565 4
O29 Cs6 O9W 116.9(12) 1_565 4
O14 Cs6 O9W 88.6(13) 1_565 4
Cs8 Cs6 O18 121.0(8) . .
O17 Cs6 O18 45.9(5) . .
O4W Cs6 O18 74.4(10) 1_565 .
O31 Cs6 O18 48.5(4) . .
O9 Cs6 O18 138.5(5) 1_565 .
O29 Cs6 O18 109.6(5) 1_565 .
O14 Cs6 O18 154.0(5) 1_565 .
O9W Cs6 O18 117.2(12) 4 .
Cs8 Cs6 O13 119.0(7) . 1_565
O17 Cs6 O13 163.3(5) . 1_565
O4W Cs6 O13 51.5(10) 1_565 1_565
O31 Cs6 O13 91.5(5) . 1_565
O9 Cs6 O13 49.4(5) 1_565 1_565
O29 Cs6 O13 73.8(5) 1_565 1_565
O14 Cs6 O13 44.9(4) 1_565 1_565
O9W Cs6 O13 112.9(12) 4 1_565
O18 Cs6 O13 119.0(5) . 1_565
Cs8 Cs6 O11 108.9(8) . .
O17 Cs6 O11 48.0(5) . .
O4W Cs6 O11 69.8(10) 1_565 .
O31 Cs6 O11 95.5(5) . .
O9 Cs6 O11 98.3(4) 1_565 .
O29 Cs6 O11 157.0(5) 1_565 .
O14 Cs6 O11 151.6(5) 1_565 .
O9W Cs6 O11 78.0(12) 4 .
O18 Cs6 O11 47.9(4) . .
O13 Cs6 O11 118.3(5) 1_565 .
Cs8 Cs6 W1 91.3(6) . 1_565
O17 Cs6 W1 159.4(4) . 1_565
O4W Cs6 W1 73.6(9) 1_565 1_565
O31 Cs6 W1 119.0(4) . 1_565
O9 Cs6 W1 27.4(3) 1_565 1_565
O29 Cs6 W1 77.8(3) 1_565 1_565
O14 Cs6 W1 29.3(3) 1_565 1_565
O9W Cs6 W1 83.8(12) 4 1_565
O18 Cs6 W1 147.5(4) . 1_565
O13 Cs6 W1 30.7(3) 1_565 1_565
O11 Cs6 W1 123.1(3) . 1_565
Cs4 Cs7 Cs7 136.8(8) . 7_556
Cs4 Cs7 O4W 82.4(11) . 6_556
Cs7 Cs7 O4W 135.2(13) 7_556 6_556
Cs4 Cs7 O9 67.0(6) . 6_556
Cs7 Cs7 O9 99.7(9) 7_556 6_556
O4W Cs7 O9 73.5(11) 6_556 6_556
Cs4 Cs7 O30 64.3(5) . .
Cs7 Cs7 O30 144.2(9) 7_556 .
O4W Cs7 O30 61.4(11) 6_556 .
O9 Cs7 O30 116.0(8) 6_556 .
Cs4 Cs7 O11 159.0(8) . 6_566
Cs7 Cs7 O11 63.6(7) 7_556 6_566
O4W Cs7 O11 76.9(11) 6_556 6_566
O9 Cs7 O11 109.4(7) 6_556 6_566
O30 Cs7 O11 102.1(7) . 6_566
Cs4 Cs7 O11 74.3(5) . 4_545
Cs7 Cs7 O11 62.7(7) 7_556 4_545
O4W Cs7 O11 149.8(12) 6_556 4_545
O9 Cs7 O11 79.7(6) 6_556 4_545
O30 Cs7 O11 121.5(7) . 4_545
O11 Cs7 O11 126.3(6) 6_566 4_545
Cs4 Cs7 O9W 93.1(13) . .
Cs7 Cs7 O9W 88.9(14) 7_556 .
O4W Cs7 O9W 113.9(16) 6_556 .
O9 Cs7 O9W 158.3(14) 6_556 .
O30 Cs7 O9W 57.7(13) . .
O11 Cs7 O9W 92.3(14) 6_566 .
O11 Cs7 O9W 86.7(14) 4_545 .
Cs4 Cs7 Cs9 50.0(8) . 4_545
Cs7 Cs7 Cs9 114.1(11) 7_556 4_545
O4W Cs7 Cs9 108.4(13) 6_556 4_545
O9 Cs7 Cs9 114.9(10) 6_556 4_545
O30 Cs7 Cs9 51.4(9) . 4_545
O11 Cs7 Cs9 135.0(9) 6_566 4_545
O11 Cs7 Cs9 70.5(9) 4_545 4_545
O9W Cs7 Cs9 43.8(15) . 4_545
Cs4 Cs7 Cs6 108.9(5) . 6_566
Cs7 Cs7 Cs6 89.5(7) 7_556 6_566
O4W Cs7 Cs6 51.0(10) 6_556 6_566
O9 Cs7 Cs6 51.7(5) 6_556 6_566
O30 Cs7 Cs6 112.1(6) . 6_566
O11 Cs7 Cs6 59.7(5) 6_566 6_566
O11 Cs7 Cs6 119.5(6) 4_545 6_566
O9W Cs7 Cs6 149.1(13) . 6_566
Cs9 Cs7 Cs6 155.7(9) 4_545 6_566
Cs4 Cs7 Cs2 132.5(5) . .
Cs7 Cs7 Cs2 75.7(6) 7_556 .
O4W Cs7 Cs2 92.4(10) 6_556 .
O9 Cs7 Cs2 155.3(6) 6_556 .
O30 Cs7 Cs2 71.8(5) . .
O11 Cs7 Cs2 46.5(4) 6_566 .
O11 Cs7 Cs2 117.5(6) 4_545 .
O9W Cs7 Cs2 46.3(13) . .
Cs9 Cs7 Cs2 88.6(8) 4_545 .
Cs6 Cs7 Cs2 103.6(3) 6_566 .
Cs4 Cs7 Cs8 112.0(5) . 6_566
Cs7 Cs7 Cs8 76.1(7) 7_556 6_566
O4W Cs7 Cs8 67.2(11) 6_556 6_566
O9 Cs7 Cs8 47.0(5) 6_556 6_566
O30 Cs7 Cs8 128.6(7) . 6_566
O11 Cs7 Cs8 62.6(5) 6_566 6_566
O11 Cs7 Cs8 104.0(6) 4_545 6_566
O9W Cs7 Cs8 154.4(13) . 6_566
Cs9 Cs7 Cs8 161.8(9) 4_545 6_566
Cs6 Cs7 Cs8 16.6(4) 6_566 6_566
Cs2 Cs7 Cs8 109.0(4) . 6_566
Cs6 Cs8 O9W 114.1(19) . 4
Cs6 Cs8 O3W 134.9(16) . 4
O9W Cs8 O3W 64(2) 4 4
Cs6 Cs8 Cs5 134.0(14) . .
O9W Cs8 Cs5 111.8(18) 4 .
O3W Cs8 Cs5 67.0(16) 4 .
Cs6 Cs8 O17 74.9(9) . .
O9W Cs8 O17 90.0(17) 4 .
O3W Cs8 O17 145.5(18) 4 .
Cs5 Cs8 O17 106.8(7) . .
Cs6 Cs8 O14 78.2(8) . 1_565
O9W Cs8 O14 107.6(17) 4 1_565
O3W Cs8 O14 62.0(15) 4 1_565
Cs5 Cs8 O14 86.8(6) . 1_565
O17 Cs8 O14 152.2(13) . 1_565
Cs6 Cs8 O29 76.1(11) . 1_565
O9W Cs8 O29 155.7(18) 4 1_565
O3W Cs8 O29 93.0(15) 4 1_565
Cs5 Cs8 O29 61.1(6) . 1_565
O17 Cs8 O29 114.2(10) . 1_565
O14 Cs8 O29 51.0(5) 1_565 1_565
Cs6 Cs8 O9 65.5(8) . 1_565
O9W Cs8 O9 70.1(16) 4 1_565
O3W Cs8 O9 72.9(15) 4 1_565
Cs5 Cs8 O9 132.1(7) . 1_565
O17 Cs8 O9 121.0(9) . 1_565
O14 Cs8 O9 50.8(5) 1_565 1_565
O29 Cs8 O9 97.0(7) 1_565 1_565
Cs6 Cs8 O22 112.0(11) . .
O9W Cs8 O22 102.6(17) 4 .
O3W Cs8 O22 112.1(17) 4 .
Cs5 Cs8 O22 58.0(5) . .
O17 Cs8 O22 49.1(5) . .
O14 Cs8 O22 140.3(8) 1_565 .
O29 Cs8 O22 92.8(7) 1_565 .
O9 Cs8 O22 168.8(7) 1_565 .
Cs6 Cs8 Cs9 110.6(12) . .
O9W Cs8 Cs9 44.2(18) 4 .
O3W Cs8 Cs9 97.2(18) 4 .
Cs5 Cs8 Cs9 103.0(11) . .
O17 Cs8 Cs9 49.6(8) . .
O14 Cs8 Cs9 151.9(12) 1_565 .
O29 Cs8 Cs9 155.7(10) 1_565 .
O9 Cs8 Cs9 107.1(10) 1_565 .
O22 Cs8 Cs9 62.9(9) . .
Cs6 Cs8 O10 161.0(9) . 4
O9W Cs8 O10 65.7(17) 4 4
O3W Cs8 O10 63.3(16) 4 4
Cs5 Cs8 O10 51.1(6) . 4
O17 Cs8 O10 86.1(7) . 4
O14 Cs8 O10 120.5(10) 1_565 4
O29 Cs8 O10 112.2(8) 1_565 4
O9 Cs8 O10 127.6(10) 1_565 4
O22 Cs8 O10 52.2(6) . 4
Cs9 Cs8 O10 54.8(9) . 4
Cs6 Cs8 W7 81.2(9) . 1_565
O9W Cs8 W7 133.4(17) 4 1_565
O3W Cs8 W7 74.4(14) 4 1_565
Cs5 Cs8 W7 66.2(4) . 1_565
O17 Cs8 W7 136.4(10) . 1_565
O14 Cs8 W7 29.2(4) 1_565 1_565
O29 Cs8 W7 23.0(3) 1_565 1_565
O9 Cs8 W7 78.8(4) 1_565 1_565
O22 Cs8 W7 112.0(6) . 1_565
Cs9 Cs8 W7 168.1(12) . 1_565
O10 Cs8 W7 113.3(7) 4 1_565
O9W Cs9 Cs4 110(2) 4 4
O9W Cs9 O3W 142(3) 4 .
Cs4 Cs9 O3W 98(2) 4 .
O9W Cs9 O17 96(2) 4 .
Cs4 Cs9 O17 98.3(15) 4 .
O3W Cs9 O17 105(2) . .
O9W Cs9 O30 68(2) 4 4
Cs4 Cs9 O30 67.4(11) 4 4
O3W Cs9 O30 102(2) . 4
O17 Cs9 O30 151.2(18) . 4
O9W Cs9 O15 79(2) 4 4
Cs4 Cs9 O15 114.5(16) 4 4
O3W Cs9 O15 66.8(16) . 4
O17 Cs9 O15 146.8(18) . 4
O30 Cs9 O15 56.1(10) 4 4
O9W Cs9 O16 141(2) 4 .
Cs4 Cs9 O16 94.9(14) 4 .
O3W Cs9 O16 56.3(16) . .
O17 Cs9 O16 49.7(9) . .
O30 Cs9 O16 150.9(17) 4 .
O15 Cs9 O16 118.7(16) 4 .
O9W Cs9 O10 72.2(19) 4 4
Cs4 Cs9 O10 164.7(18) 4 4
O3W Cs9 O10 74.6(17) . 4
O17 Cs9 O10 96.5(14) . 4
O30 Cs9 O10 100.7(14) 4 4
O15 Cs9 O10 50.4(9) 4 4
O16 Cs9 O10 91.7(13) . 4
O9W Cs9 O6 127(2) 4 .
Cs4 Cs9 O6 56.4(9) 4 .
O3W Cs9 O6 89.1(17) . .
O17 Cs9 O6 47.2(8) . .
O30 Cs9 O6 123.7(16) 4 .
O15 Cs9 O6 153.8(16) 4 .
O16 Cs9 O6 46.3(8) . .
O10 Cs9 O6 135.1(15) 4 .
O9W Cs9 Cs7 61.4(19) 4 4
Cs4 Cs9 Cs7 49.5(8) 4 4
O3W Cs9 Cs7 145(2) . 4
O17 Cs9 Cs7 94.0(13) . 4
O30 Cs9 Cs7 57.5(10) 4 4
O15 Cs9 Cs7 110.9(14) 4 4
O16 Cs9 Cs7 128.2(15) . 4
O10 Cs9 Cs7 133.3(14) 4 4
O6 Cs9 Cs7 82.3(10) . 4
O9W Cs9 Cs8 45.1(18) 4 .
Cs4 Cs9 Cs8 128.4(16) 4 .
O3W Cs9 Cs8 130(2) . .
O17 Cs9 Cs8 55.0(10) . .
O30 Cs9 Cs8 113.3(14) 4 .
O15 Cs9 Cs8 103.8(14) 4 .
O16 Cs9 Cs8 95.8(13) . .
O10 Cs9 Cs8 64.4(10) 4 .
O6 Cs9 Cs8 99.6(12) . .
Cs7 Cs9 Cs8 85.8(11) 4 .
O9W Cs9 W8 77.1(19) 4 4
Cs4 Cs9 W8 84.3(12) 4 4
O3W Cs9 W8 80.9(17) . 4
O17 Cs9 W8 172.9(16) . 4
O30 Cs9 W8 25.3(6) 4 4
O15 Cs9 W8 32.3(6) 4 4
O16 Cs9 W8 136.8(14) . 4
O10 Cs9 W8 81.4(10) 4 4
O6 Cs9 W8 137.9(14) . 4
Cs7 Cs9 W8 82.7(10) 4 4
Cs8 Cs9 W8 118.3(13) . 4
O41 Cs10 O5W 65.6(12) . 5
O41 Cs10 O5W 65.6(12) . 6_556
O5W Cs10 O5W 131(2) 5 6_556
O41 Cs10 O33 51.4(4) . .
O5W Cs10 O33 57.2(11) 5 .
O5W Cs10 O33 91.6(12) 6_556 .
O41 Cs10 O33 51.4(4) . 2
O5W Cs10 O33 91.6(12) 5 2
O5W Cs10 O33 57.2(11) 6_556 2
O33 Cs10 O33 102.9(9) . 2
O41 Cs10 O38 50.8(4) . .
O5W Cs10 O38 102.5(12) 5 .
O5W Cs10 O38 42.5(11) 6_556 .
O33 Cs10 O38 50.2(5) . .
O33 Cs10 O38 81.6(6) 2 .
O41 Cs10 O38 50.8(4) . 2
O5W Cs10 O38 42.5(11) 5 2
O5W Cs10 O38 102.5(12) 6_556 2
O33 Cs10 O38 81.6(6) . 2
O33 Cs10 O38 50.2(5) 2 2
O38 Cs10 O38 101.7(8) . 2
O41 Cs10 Ru2 25.98(16) . .
O5W Cs10 Ru2 71.5(12) 5 .
O5W Cs10 Ru2 64.9(11) 6_556 .
O33 Cs10 Ru2 31.4(4) . .
O33 Cs10 Ru2 74.5(6) 2 .
O38 Cs10 Ru2 32.2(3) . .
O38 Cs10 Ru2 73.2(5) 2 .
O41 Cs10 Ru2 25.98(16) . 2
O5W Cs10 Ru2 64.9(11) 5 2
O5W Cs10 Ru2 71.5(11) 6_556 2
O33 Cs10 Ru2 74.5(6) . 2
O33 Cs10 Ru2 31.4(4) 2 2
O38 Cs10 Ru2 73.2(5) . 2
O38 Cs10 Ru2 32.2(3) 2 2
Ru2 Cs10 Ru2 52.0(3) . 2
O41 Cs10 Cs3 125.1(3) . 2_545
O5W Cs10 Cs3 103.8(11) 5 2_545
O5W Cs10 Cs3 103.7(11) 6_556 2_545
O33 Cs10 Cs3 161.0(3) . 2_545
O33 Cs10 Cs3 76.8(3) 2 2_545
O38 Cs10 Cs3 146.2(3) . 2_545
O38 Cs10 Cs3 84.0(3) 2 2_545
Ru2 Cs10 Cs3 150.7(4) . 2_545
Ru2 Cs10 Cs3 99.34(14) 2 2_545
O41 Cs10 Cs3 125.1(3) . 1_545
O5W Cs10 Cs3 103.7(11) 5 1_545
O5W Cs10 Cs3 103.8(11) 6_556 1_545
O33 Cs10 Cs3 76.8(3) . 1_545
O33 Cs10 Cs3 161.0(3) 2 1_545
O38 Cs10 Cs3 84.0(3) . 1_545
O38 Cs10 Cs3 146.2(3) 2 1_545
Ru2 Cs10 Cs3 99.34(14) . 1_545
Ru2 Cs10 Cs3 150.7(4) 2 1_545
Cs3 Cs10 Cs3 109.7(5) 2_545 1_545
O8 Cs11 O8 180.0(2) 7 .
O8 Cs11 O5 53.1(5) 7 7
O8 Cs11 O5 126.9(5) . 7
O8 Cs11 O5 126.9(5) 7 .
O8 Cs11 O5 53.1(5) . .
O5 Cs11 O5 180.0(9) 7 .
O8 Cs11 O6 82.8(5) 7 7
O8 Cs11 O6 97.2(5) . 7
O5 Cs11 O6 49.5(5) 7 7
O5 Cs11 O6 130.5(5) . 7
O8 Cs11 O6 97.2(5) 7 .
O8 Cs11 O6 82.8(5) . .
O5 Cs11 O6 130.5(5) 7 .
O5 Cs11 O6 49.5(5) . .
O6 Cs11 O6 180.0(7) 7 .
O8 Cs11 O7 48.9(4) 7 7
O8 Cs11 O7 131.1(4) . 7
O5 Cs11 O7 60.9(4) 7 7
O5 Cs11 O7 119.1(4) . 7
O6 Cs11 O7 47.7(4) 7 7
O6 Cs11 O7 132.3(4) . 7
O8 Cs11 O7 131.1(4) 7 .
O8 Cs11 O7 48.9(4) . .
O5 Cs11 O7 119.1(4) 7 .
O5 Cs11 O7 60.9(4) . .
O6 Cs11 O7 132.3(4) 7 .
O6 Cs11 O7 47.7(4) . .
O7 Cs11 O7 180.0(3) 7 .
O8 Cs11 Cs2 85.0(4) 7 4_545
O8 Cs11 Cs2 95.0(4) . 4_545
O5 Cs11 Cs2 118.0(4) 7 4_545
O5 Cs11 Cs2 62.0(4) . 4_545
O6 Cs11 Cs2 86.7(3) 7 4_545
O6 Cs11 Cs2 93.3(3) . 4_545
O7 Cs11 Cs2 57.0(3) 7 4_545
O7 Cs11 Cs2 123.0(3) . 4_545
O8 Cs11 Cs2 95.0(4) 7 6_565
O8 Cs11 Cs2 85.0(4) . 6_565
O5 Cs11 Cs2 62.0(4) 7 6_565
O5 Cs11 Cs2 118.0(4) . 6_565
O6 Cs11 Cs2 93.3(3) 7 6_565
O6 Cs11 Cs2 86.7(3) . 6_565
O7 Cs11 Cs2 123.0(3) 7 6_565
O7 Cs11 Cs2 57.0(3) . 6_565
Cs2 Cs11 Cs2 180.00(12) 4_545 6_565
O8 Cs11 W1 150.7(4) 7 .
O8 Cs11 W1 29.3(4) . .
O5 Cs11 W1 150.7(3) 7 .
O5 Cs11 W1 29.3(3) . .
O6 Cs11 W1 105.6(3) 7 .
O6 Cs11 W1 74.4(3) . .
O7 Cs11 W1 117.2(3) 7 .
O7 Cs11 W1 62.8(3) . .
Cs2 Cs11 W1 67.94(5) 4_545 .
Cs2 Cs11 W1 112.06(5) 6_565 .
O8 Cs11 W1 29.3(4) 7 7
O8 Cs11 W1 150.7(4) . 7
O5 Cs11 W1 29.3(3) 7 7
O5 Cs11 W1 150.7(3) . 7
O6 Cs11 W1 74.4(3) 7 7
O6 Cs11 W1 105.6(3) . 7
O7 Cs11 W1 62.8(3) 7 7
O7 Cs11 W1 117.2(3) . 7
Cs2 Cs11 W1 112.06(5) 4_545 7
Cs2 Cs11 W1 67.94(5) 6_565 7
W1 Cs11 W1 180.00(5) . 7
Cs8 O3W Cs9 154(3) 4_545 .
Cs8 O3W Cs5 62.0(14) 4_545 4_545
Cs9 O3W Cs5 92(2) . 4_545
Cs8 O3W Cs2 102(2) 4_545 .
Cs9 O3W Cs2 103(2) . .
Cs5 O3W Cs2 163(2) 4_545 .
Cs7 O4W Cs6 80.6(13) 6 1_545
Cs7 O4W Cs1 164.0(18) 6 5
Cs6 O4W Cs1 103.5(14) 1_545 5
Cs7 O4W Cs4 46.1(8) 6 6
Cs6 O4W Cs4 105.2(13) 1_545 6
Cs1 O4W Cs4 143.0(15) 5 6
O8W O6W Cs5 82(4) . 1_545
O8W O6W Cs4 140(5) . .
Cs5 O6W Cs4 62.2(8) 1_545 .
O6W O8W Cs5 78(5) . 1_545
O6W O8W Cs3 137(5) . 1_545
Cs5 O8W Cs3 59.6(14) 1_545 1_545
Cs9 O9W Cs8 91(3) 4_545 4_545
Cs9 O9W Cs7 75(2) 4_545 .
Cs8 O9W Cs7 114(2) 4_545 .
Cs9 O9W Cs2 155(3) 4_545 .
Cs8 O9W Cs2 113(2) 4_545 .
Cs7 O9W Cs2 89.1(17) . .
Cs9 O9W Cs6 93(2) 4_545 4_545
Cs8 O9W Cs6 22.8(9) 4_545 4_545
Cs7 O9W Cs6 93.0(17) . 4_545
Cs2 O9W Cs6 106.8(19) . 4_545

loop_
_geom_bond_atom_site_label_1
_geom_bond_atom_site_label_2
_geom_bond_distance
_geom_bond_site_symmetry_2
W1 O9 1.776(19) .
W1 O14 1.873(19) .
W1 O5 1.937(18) .
W1 O8 1.94(2) .
W1 O13 1.97(2) .
W1 O1 2.260(18) .
W1 Cs6 3.824(4) 1_545
W1 Cs11 3.9028(12) .
W1 Cs4 4.006(5) 6
W1 Cs8 4.134(17) 1_545
W1 Cs2 4.143(3) 4_545
W2 O10 1.70(2) .
W2 O15 1.831(17) .
W2 O5 1.900(18) .
W2 O6 1.925(19) .
W2 O16 1.973(19) .
W2 O2 2.295(18) .
W2 Cs9 4.01(5) 4_545
W2 Cs11 4.0550(13) .
W2 Cs2 4.231(3) 4_545
W2 Cs4 4.340(6) 4
W2 Cs9 4.37(5) .
W2 Cs5 4.481(10) 4_545
W3 O11 1.704(17) .
W3 O7 1.883(17) .
W3 O18 1.891(16) .
W3 O17 1.942(19) .
W3 O6 1.957(18) .
W3 O2 2.297(18) .
W3 Cs6 3.951(4) .
W3 Cs9 4.08(5) .
W3 Cs2 4.199(3) 6_565
W3 Cs4 4.201(6) 4
W3 Cs11 4.2968(12) .
W4 O12 1.730(18) .
W4 O19 1.828(17) .
W4 O20 1.898(18) .
W4 O7 1.940(18) .
W4 O8 1.949(19) .
W4 O1 2.276(17) .
W4 Cs2 4.074(3) 6_565
W4 Cs11 4.2244(13) .
W4 Cs5 4.353(12) 6_565
W4 Cs3 4.411(6) 6_565
W5 O21 1.66(2) .
W5 O23 1.87(2) .
W5 O13 1.90(2) .
W5 O28 1.905(17) .
W5 O20 1.944(18) .
W5 O1 2.373(17) .
W6 O22 1.74(2) .
W6 O17 1.914(18) .
W6 O26 1.919(17) .
W6 O16 1.93(2) .
W6 O25 1.93(2) .
W6 O2 2.355(16) .
W6 Cs9 3.89(5) .
W6 Cs3 4.131(6) .
W6 Cs8 4.140(16) .
W6 Cs2 4.363(3) .
W6 Cs6 4.391(6) .
W7 O29 1.707(17) .
W7 O33 1.799(18) .
W7 O24 1.950(19) .
W7 O23 1.978(19) .
W7 O14 2.051(18) .
W7 O3 2.223(16) .
W7 Cs5 4.015(9) 1_545
W7 Cs8 4.129(18) 1_545
W7 Cs6 4.167(5) 1_545
W8 O30 1.730(18) .
W8 O34 1.771(15) .
W8 O24 1.90(2) .
W8 O25 1.907(19) .
W8 O15 2.074(18) .
W8 O3 2.246(17) .
W8 Cs9 3.86(5) 4_545
W9 O31 1.729(18) .
W9 O35 1.821(18) .
W9 O26 1.903(18) .
W9 O27 1.957(19) .
W9 O18 2.029(16) .
W9 O4 2.223(15) .
W9 W10 3.2390(14) .
W9 Cs6 4.136(5) .
W9 Cs3 4.160(6) .
W9 Cs1 4.168(3) 5_565
W10 O32 1.707(19) .
W10 O36 1.791(16) .
W10 O28 1.923(16) .
W10 O27 1.923(17) .
W10 O19 2.074(17) .
W10 O4 2.262(18) .
W10 Cs1 3.999(4) .
Ru1 O42 1.843(9) .
Ru1 O40 1.857(16) .
Ru1 O37 1.984(16) .
Ru1 O35 2.053(18) .
Ru1 O39 2.06(2) .
Ru1 O36 2.067(16) .
Ru1 Cs1 4.196(4) .
Ru2 O41 1.849(8) .
Ru2 O40 1.871(15) 2
Ru2 O37 2.024(15) .
Ru2 O33 2.070(17) .
Ru2 O34 2.085(16) .
Ru2 O38 2.119(17) .
Ru2 Cs10 3.97(2) .
Ru2 Cs1 4.342(4) 2
Si O4 1.590(18) .
Si O3 1.608(19) .
Si O2 1.648(18) .
Si O1 1.661(17) .
O5 Cs11 3.087(17) .
O5 Cs2 3.404(18) 4_545
O6 Cs4 3.056(18) 4
O6 Cs11 3.201(18) .
O6 Cs9 3.53(5) .
O7 Cs2 3.311(16) 6_565
O7 Cs11 3.448(18) .
O8 Cs11 3.061(19) .
O8 Cs4 3.180(19) 6
O9 Cs7 3.07(2) 6
O9 Cs2 3.16(2) 4_545
O9 Cs6 3.16(2) 1_545
O9 Cs4 3.22(2) 6
O9 Cs8 3.48(3) 1_545
O10 Cs5 3.03(2) 4_545
O10 Cs2 3.31(3) 4_545
O10 Cs9 3.45(5) 4_545
O10 Cs8 3.80(4) 4_545
O11 Cs7 3.23(2) 6_565
O11 Cs7 3.26(2) 4
O11 Cs2 3.37(2) 6_565
O11 Cs6 3.63(2) .
O11 Cs4 3.65(2) 4
O12 Cs5 3.048(19) 6_565
O12 Cs3 3.14(2) 6_565
O12 Cs2 3.175(18) 6_565
O13 Cs6 3.53(2) 1_545
O14 Cs8 3.21(2) 1_545
O14 Cs6 3.253(16) 1_545
O15 Cs9 3.05(5) 4_545
O16 Cs9 3.19(5) .
O17 Cs9 2.90(5) .
O17 Cs6 3.086(18) .
O17 Cs8 3.12(3) .
O18 Cs6 3.487(17) .
O21 Cs1 3.29(2) 5
O22 Cs2 3.10(2) .
O22 Cs5 3.27(2) .
O22 Cs3 3.40(2) .
O22 Cs8 3.64(3) .
O24 Cs5 3.15(2) 1_545
O26 Cs3 3.259(19) .
O27 Cs1 3.177(19) 5_565
O29 Cs3 3.073(18) 1_545
O29 Cs5 3.19(2) 1_545
O29 Cs6 3.22(2) 1_545
O29 Cs8 3.24(3) 1_545
O30 Cs9 2.96(5) 4_545
O30 Cs4 3.191(19) .
O30 Cs7 3.19(2) .
O31 Cs6 3.11(2) .
O31 Cs1 3.37(2) 5_565
O31 Cs3 3.75(2) .
O32 Cs1 3.51(2) .
O33 Cs10 3.29(2) .
O36 Cs1 3.066(18) .
O38 Cs1 3.33(2) 2
O38 Cs10 3.54(3) .
O40 Ru2 1.871(15) 2
O40 Cs1 3.261(15) .
O41 Ru2 1.849(8) 2
O41 Cs10 2.94(3) .
O42 Ru1 1.843(9) 2
Cs1 O1W 2.88(3) .
Cs1 O7W 3.09(7) .
Cs1 O27 3.177(19) 5_565
Cs1 O21 3.29(2) 5
Cs1 O4W 3.30(5) 5
Cs1 O38 3.33(2) 2
Cs1 O31 3.37(2) 5_565
Cs1 W9 4.168(3) 5_565
Cs2 O9 3.16(2) 4
Cs2 O12 3.175(18) 6_566
Cs2 O7 3.311(16) 6_566
Cs2 O10 3.31(3) 4
Cs2 O9W 3.36(7) .
Cs2 O11 3.37(2) 6_566
Cs2 O5 3.404(18) 4
Cs2 Cs11 3.486(3) 4
Cs2 O3W 3.70(7) .
Cs2 W4 4.074(3) 6_566
Cs2 W1 4.143(3) 4
Cs3 O2W 2.99(4) 2
Cs3 O29 3.073(18) 1_565
Cs3 Cs5 3.114(13) .
Cs3 O12 3.14(2) 6_566
Cs3 O8W 3.14(7) 1_565
Cs3 Cs10 4.312(15) 1_565
Cs3 W4 4.411(6) 6_566
Cs4 Cs7 2.759(18) .
Cs4 Cs9 2.78(5) 4_545
Cs4 O6 3.056(18) 4_545
Cs4 O8 3.180(19) 6_556
Cs4 O9 3.22(2) 6_556
Cs4 Cs5 3.381(15) 1_545
Cs4 O6W 3.43(4) .
Cs4 O11 3.65(2) 4_545
Cs4 O4W 3.79(5) 6_556
Cs4 W1 4.006(5) 6_556
Cs4 Cs11 4.084(5) 4_545
Cs5 Cs8 3.03(3) .
Cs5 O10 3.03(2) 4
Cs5 O12 3.048(19) 6_566
Cs5 O6W 3.09(4) 1_565
Cs5 O8W 3.13(8) 1_565
Cs5 O24 3.15(2) 1_565
Cs5 O3W 3.15(7) 4
Cs5 O29 3.19(2) 1_565
Cs5 Cs4 3.381(15) 1_565
Cs5 W7 4.015(9) 1_565
Cs6 Cs8 1.48(3) .
Cs6 O4W 3.11(5) 1_565
Cs6 O9 3.16(2) 1_565
Cs6 O29 3.22(2) 1_565
Cs6 O14 3.253(16) 1_565
Cs6 O9W 3.49(7) 4
Cs6 O13 3.53(2) 1_565
Cs6 W1 3.824(4) 1_565
Cs7 Cs7 2.93(4) 7_556
Cs7 O4W 3.00(5) 6_556
Cs7 O9 3.07(2) 6_556
Cs7 O11 3.23(2) 6_566
Cs7 O11 3.26(2) 4_545
Cs7 O9W 3.26(7) .
Cs7 Cs9 3.58(5) 4_545
Cs7 Cs6 3.950(18) 6_566
Cs7 Cs8 4.75(3) 6_566
Cs8 O9W 2.61(7) 4
Cs8 O3W 2.66(7) 4
Cs8 O14 3.21(2) 1_565
Cs8 O29 3.24(3) 1_565
Cs8 O9 3.48(3) 1_565
Cs8 Cs9 3.68(5) .
Cs8 O10 3.80(4) 4
Cs8 W7 4.129(18) 1_565
Cs9 O9W 2.57(9) 4
Cs9 Cs4 2.78(5) 4
Cs9 O3W 2.84(8) .
Cs9 O30 2.96(5) 4
Cs9 O15 3.05(5) 4
Cs9 O10 3.45(5) 4
Cs9 Cs7 3.58(5) 4
Cs9 W8 3.86(5) 4
Cs10 O5W 3.03(6) 5
Cs10 O5W 3.03(6) 6_556
Cs10 O33 3.29(2) 2
Cs10 O38 3.54(3) 2
Cs10 Ru2 3.97(2) 2
Cs10 Cs3 4.312(15) 2_545
Cs10 Cs3 4.312(15) 1_545
Cs11 O8 3.061(19) 7
Cs11 O5 3.087(17) 7
Cs11 O6 3.201(18) 7
Cs11 O7 3.448(18) 7
Cs11 Cs2 3.486(3) 4_545
Cs11 Cs2 3.486(3) 6_565
Cs11 W1 3.9028(12) 7
O2W Cs3 2.99(4) 2
O3W Cs8 2.66(7) 4_545
O3W Cs5 3.15(7) 4_545
O4W Cs7 3.00(5) 6
O4W Cs6 3.11(5) 1_545
O4W Cs1 3.30(5) 5
O4W Cs4 3.79(5) 6
O5W Cs10 3.03(6) 5
O6W O8W 1.11(7) .
O6W Cs5 3.09(4) 1_545
O8W Cs5 3.13(8) 1_545
O8W Cs3 3.14(7) 1_545
O9W Cs9 2.57(9) 4_545
O9W Cs8 2.61(7) 4_545
O9W Cs6 3.49(7) 4_545
